data_4337465
loop_
_publ_author_name
'Majumdar, Amit'
'Apfel, Ulf-Peter'
'Jiang, Yunbo'
'Mo\"enne-Loccoz, Pierre'
'Lippard, Stephen J.'

_publ_section_title
;
 Versatile reactivity of a solvent-coordinated diiron(II) compound:
 synthesis and dioxygen reactivity of a mixed-valent Fe(II)Fe(III)
 species.
;
_journal_issue 1
_journal_name_full 'Inorganic chemistry'
_journal_page_first 167
_journal_page_last 181
_journal_paper_doi 10.1021/ic4019585
_journal_volume 53
_journal_year 2014
_chemical_formula_moiety 'C92 H120 Fe5 N22 O9,4(B F4),3(C3 H7 N O),C4 H10 O'
_chemical_formula_sum 'C105 H150 B4 F16 Fe5 N25 O13'
_chemical_formula_weight 2596.99
_chemical_name_systematic
; 
 ? 
;
_space_group_IT_number 2
_symmetry_cell_setting triclinic
_symmetry_space_group_name_Hall '-P 1'
_symmetry_space_group_name_H-M 'P -1'
_atom_sites_solution_hydrogens geom
_atom_sites_solution_primary direct
_atom_sites_solution_secondary difmap
_audit_creation_method SHELXL-97
_cell_angle_alpha 78.952(2)
_cell_angle_beta 71.109(2)
_cell_angle_gamma 69.479(2)
_cell_formula_units_Z 2
_cell_length_a 17.548(2)
_cell_length_b 18.524(2)
_cell_length_c 20.896(2)
_cell_measurement_reflns_used 28074
_cell_measurement_temperature 100(2)
_cell_measurement_theta_max 25.69
_cell_measurement_theta_min 2.28
_cell_volume 5995.3(11)
_computing_cell_refinement 'SAINT 7.46A (Bruker-Axs,2009)'
_computing_data_collection 'APEX2 v2009.3.0 (Bruker-Axs,2009)'
_computing_data_reduction 'SAINT 7.46A (Bruker-Axs,2009)'
_computing_molecular_graphics 'Bruker SHELXTL'
_computing_publication_material 'Bruker SHELXTL'
_computing_structure_refinement 'SHELXL-97 (Sheldrick, 2008)'
_computing_structure_solution 'SHELXS-97 (Sheldrick, 2008)'
_diffrn_ambient_temperature 100(2)
_diffrn_measured_fraction_theta_full 0.991
_diffrn_measured_fraction_theta_max 0.991
_diffrn_measurement_device_type 'CCD area detector'
_diffrn_measurement_method 'phi and omega scan'
_diffrn_radiation_monochromator graphite
_diffrn_radiation_source 'fine-focus sealed tube'
_diffrn_radiation_type MoK\a
_diffrn_radiation_wavelength 0.71073
_diffrn_reflns_av_R_equivalents 0.0585
_diffrn_reflns_av_sigmaI/netI 0.0557
_diffrn_reflns_limit_h_max 21
_diffrn_reflns_limit_h_min -21
_diffrn_reflns_limit_k_max 22
_diffrn_reflns_limit_k_min -22
_diffrn_reflns_limit_l_max 25
_diffrn_reflns_limit_l_min -25
_diffrn_reflns_number 95976
_diffrn_reflns_theta_full 25.76
_diffrn_reflns_theta_max 25.76
_diffrn_reflns_theta_min 1.63
_exptl_absorpt_coefficient_mu 0.684
_exptl_absorpt_correction_T_max 0.9731
_exptl_absorpt_correction_T_min 0.8210
_exptl_absorpt_correction_type multi-scan
_exptl_absorpt_process_details 'SADABS (Sheldrick, 2009)'
_exptl_crystal_colour 'light red'
_exptl_crystal_density_diffrn 1.439
_exptl_crystal_density_method 'not measured'
_exptl_crystal_description block
_exptl_crystal_F_000 2706
_exptl_crystal_size_max 0.30
_exptl_crystal_size_mid 0.20
_exptl_crystal_size_min 0.04
_refine_diff_density_max 1.825
_refine_diff_density_min -1.132
_refine_diff_density_rms 0.128
_refine_ls_extinction_method none
_refine_ls_goodness_of_fit_ref 1.071
_refine_ls_hydrogen_treatment mixed
_refine_ls_matrix_type fullcycle
_refine_ls_number_parameters 1513
_refine_ls_number_reflns 22796
_refine_ls_number_restraints 16
_refine_ls_restrained_S_all 1.071
_refine_ls_R_factor_all 0.1138
_refine_ls_R_factor_gt 0.0840
_refine_ls_shift/su_max 0.032
_refine_ls_shift/su_mean 0.000
_refine_ls_structure_factor_coef Fsqd
_refine_ls_weighting_details 'calc w=1/[\s^2^(Fo^2^)+(0.0915P)^2^+50.0308P] where P=(Fo^2^+2Fc^2^)/3'
_refine_ls_weighting_scheme calc
_refine_ls_wR_factor_gt 0.2266
_refine_ls_wR_factor_ref 0.2479
_reflns_number_gt 16764
_reflns_number_total 22796
_reflns_threshold_expression >2sigma(I)
_cod_data_source_file ic4019585_si_002.cif
_cod_data_source_block 47
_cod_depositor_comments
;
The following automatic conversions were performed:

'_symmetry_cell_setting' value 'Triclinic' changed to 'triclinic'
according to
/usr/data/users/saulius/automatic-downloads/current/ACS/lib/dictionaries/cif_core.dic
dictionary named 'cif_core.dic' version 2.4.2 from 2011-04-26.

Automatic conversion script
Id: cif_fix_values 2281 2013-09-26 08:29:07Z andrius 
;
_cod_original_cell_volume 5995.2(12)
_cod_original_sg_symbol_H-M P-1
_cod_database_code 4337465

loop_
_symmetry_equiv_pos_as_xyz
'x, y, z'
'-x, -y, -z'

loop_
_atom_site_label
_atom_site_type_symbol
_atom_site_fract_x
_atom_site_fract_y
_atom_site_fract_z
_atom_site_U_iso_or_equiv
_atom_site_adp_type
_atom_site_occupancy
_atom_site_symmetry_multiplicity
_atom_site_calc_flag
_atom_site_refinement_flags
_atom_site_disorder_assembly
_atom_site_disorder_group
H2 H 0.793(2) 0.678(4) 0.381(3) 0.037 Uiso 1 1 d D . .
H3 H 0.717(6) 0.759(6) 0.3389(19) 0.075 Uiso 1 1 d D . .
H4A H 1.0079(14) 0.703(4) 0.254(4) 0.050 Uiso 1 1 d D . .
H5A H 0.865(4) 0.793(3) 0.184(2) 0.019 Uiso 1 1 d D . .
C1 C 0.8411(4) 0.3967(4) 0.3343(3) 0.030 Uani 1 1 d . . .
H1A H 0.8212 0.4037 0.2936 0.036 Uiso 1 1 calc R . .
H1B H 0.8502 0.3421 0.3533 0.036 Uiso 1 1 calc R . .
C2 C 0.9224(4) 0.4158(3) 0.3151(3) 0.027 Uani 1 1 d . . .
C3 C 1.0082(4) 0.4836(3) 0.2959(3) 0.027 Uani 1 1 d . . .
C4 C 1.0463(4) 0.5415(4) 0.2882(3) 0.030 Uani 1 1 d . . .
H4 H 1.0149 0.5901 0.3062 0.037 Uiso 1 1 calc R . .
C5 C 1.1305(5) 0.5245(4) 0.2539(4) 0.036 Uani 1 1 d . . .
H5 H 1.1575 0.5628 0.2474 0.043 Uiso 1 1 calc R . .
C6 C 1.1786(5) 0.4524(4) 0.2278(4) 0.039 Uani 1 1 d . . .
H6 H 1.2367 0.4435 0.2039 0.047 Uiso 1 1 calc R . .
C7 C 1.1425(4) 0.3944(4) 0.2366(4) 0.034 Uani 1 1 d . . .
H7 H 1.1746 0.3451 0.2201 0.041 Uiso 1 1 calc R . .
C8 C 1.0565(4) 0.4121(4) 0.2709(3) 0.028 Uani 1 1 d . . .
C9 C 1.0239(5) 0.2905(3) 0.2647(4) 0.034 Uani 1 1 d . . .
H9A H 0.9798 0.2664 0.2918 0.041 Uiso 1 1 calc R . .
H9B H 1.0778 0.2588 0.2751 0.041 Uiso 1 1 calc R . .
C10 C 1.0343(5) 0.2899(4) 0.1906(4) 0.040 Uani 1 1 d . . .
H10A H 1.0750 0.3169 0.1636 0.060 Uiso 1 1 calc R . .
H10B H 0.9795 0.3160 0.1811 0.060 Uiso 1 1 calc R . .
H10C H 1.0553 0.2363 0.1789 0.060 Uiso 1 1 calc R . .
C11 C 0.7808(4) 0.4155(3) 0.4553(3) 0.029 Uani 1 1 d . . .
H11A H 0.8376 0.3780 0.4539 0.035 Uiso 1 1 calc R . .
H11B H 0.7383 0.3877 0.4756 0.035 Uiso 1 1 calc R . .
C12 C 0.7633(4) 0.4788(3) 0.4979(3) 0.025 Uani 1 1 d . . .
C13 C 0.7304(5) 0.4029(4) 0.6122(3) 0.032 Uani 1 1 d . . .
H13A H 0.7123 0.3711 0.5905 0.039 Uiso 1 1 calc R . .
H13B H 0.6855 0.4193 0.6546 0.039 Uiso 1 1 calc R . .
C14 C 0.8119(5) 0.3550(4) 0.6291(4) 0.039 Uani 1 1 d . . .
H14A H 0.8555 0.3362 0.5875 0.058 Uiso 1 1 calc R . .
H14B H 0.8025 0.3108 0.6613 0.058 Uiso 1 1 calc R . .
H14C H 0.8306 0.3869 0.6495 0.058 Uiso 1 1 calc R . .
C15 C 0.7352(4) 0.5416(4) 0.5860(3) 0.029 Uani 1 1 d . . .
C16 C 0.7141(5) 0.5670(4) 0.6502(4) 0.040 Uani 1 1 d . . .
H16 H 0.7010 0.5348 0.6907 0.048 Uiso 1 1 calc R . .
C17 C 0.7134(6) 0.6408(4) 0.6516(4) 0.045 Uani 1 1 d . . .
H17 H 0.6987 0.6604 0.6942 0.054 Uiso 1 1 calc R . .
C18 C 0.7339(5) 0.6885(4) 0.5915(4) 0.042 Uani 1 1 d . . .
H18 H 0.7338 0.7390 0.5949 0.050 Uiso 1 1 calc R . .
C19 C 0.7541(5) 0.6639(4) 0.5281(4) 0.032 Uani 1 1 d . . .
H19 H 0.7670 0.6964 0.4878 0.039 Uiso 1 1 calc R . .
C20 C 0.7546(4) 0.5882(3) 0.5260(3) 0.027 Uani 1 1 d . . .
C21 C 0.6900(4) 0.4713(3) 0.3795(3) 0.028 Uani 1 1 d . . .
H21A H 0.6490 0.4894 0.4229 0.034 Uiso 1 1 calc R . .
H21B H 0.6792 0.4261 0.3698 0.034 Uiso 1 1 calc R . .
C22 C 0.6779(4) 0.5360(3) 0.3224(3) 0.027 Uani 1 1 d . A .
H22 H 0.7133 0.5152 0.2777 0.033 Uiso 1 1 calc R . .
C23 C 0.5846(4) 0.5660(4) 0.3232(3) 0.030 Uani 1 1 d . . .
H23A H 0.5693 0.5254 0.3100 0.036 Uiso 1 1 calc R . .
H23B H 0.5486 0.5784 0.3696 0.036 Uiso 1 1 calc R . .
C24 C 0.5967(5) 0.6179(4) 0.2039(3) 0.035 Uani 1 1 d . . .
H24A H 0.5491 0.6129 0.1914 0.042 Uiso 1 1 calc R . .
H24B H 0.6438 0.5686 0.1973 0.042 Uiso 1 1 calc R . .
C25 C 0.6255(5) 0.6839(4) 0.1610(3) 0.033 Uani 1 1 d . A .
C26 C 0.5996(8) 0.6698(6) 0.0520(5) 0.074 Uani 1 1 d . . .
H26A H 0.5496 0.6546 0.0809 0.089 Uiso 0.53 1 calc PR A 1
H26B H 0.5801 0.7110 0.0176 0.089 Uiso 0.53 1 calc PR A 1
H26C H 0.5715 0.7095 0.0207 0.089 Uiso 0.47 1 calc PR A 2
H26D H 0.5612 0.6399 0.0794 0.089 Uiso 0.47 1 calc PR A 2
C27A C 0.6551(16) 0.6077(13) 0.0184(11) 0.074 Uani 0.53 1 d P A 1
H27A H 0.6995 0.6238 -0.0177 0.111 Uiso 0.53 1 calc PR A 1
H27B H 0.6251 0.5863 -0.0015 0.111 Uiso 0.53 1 calc PR A 1
H27C H 0.6809 0.5681 0.0503 0.111 Uiso 0.53 1 calc PR A 1
C27B C 0.6913(18) 0.6133(14) 0.0109(12) 0.074 Uani 0.47 1 d P A 2
H27D H 0.7147 0.5718 0.0427 0.111 Uiso 0.47 1 calc PR A 2
H27E H 0.7305 0.6436 -0.0100 0.111 Uiso 0.47 1 calc PR A 2
H27F H 0.6836 0.5908 -0.0244 0.111 Uiso 0.47 1 calc PR A 2
C28 C 0.6608(5) 0.7662(4) 0.0732(4) 0.040 Uani 1 1 d . . .
C29 C 0.6766(6) 0.8097(5) 0.0114(4) 0.052 Uani 1 1 d . A .
H29 H 0.6657 0.7995 -0.0271 0.063 Uiso 1 1 calc R . .
C30 C 0.7089(5) 0.8688(5) 0.0087(4) 0.050 Uani 1 1 d . . .
H30 H 0.7200 0.9006 -0.0325 0.060 Uiso 1 1 calc R A .
C31 C 0.7256(5) 0.8826(4) 0.0654(4) 0.041 Uani 1 1 d . A .
H31 H 0.7474 0.9240 0.0616 0.049 Uiso 1 1 calc R . .
C32 C 0.7117(4) 0.8389(4) 0.1265(4) 0.034 Uani 1 1 d . . .
H32 H 0.7238 0.8489 0.1645 0.041 Uiso 1 1 calc R A .
C33 C 0.6788(4) 0.7787(4) 0.1301(3) 0.032 Uani 1 1 d . A .
C34 C 0.4808(4) 0.6871(4) 0.2943(4) 0.034 Uani 1 1 d . . .
H34A H 0.4428 0.6554 0.3173 0.040 Uiso 1 1 calc R . .
H34B H 0.4645 0.7152 0.2531 0.040 Uiso 1 1 calc R . .
C35 C 0.4713(4) 0.7436(4) 0.3407(4) 0.031 Uani 1 1 d . A .
C36 C 0.3119(5) 0.7887(5) 0.3817(4) 0.045 Uani 1 1 d . A .
H36A H 0.2711 0.8128 0.4230 0.054 Uiso 1 1 calc R . .
H36B H 0.3102 0.7352 0.3851 0.054 Uiso 1 1 calc R . .
C37 C 0.2850(5) 0.8326(6) 0.3217(4) 0.056 Uani 1 1 d . . .
H37A H 0.3207 0.8054 0.2812 0.084 Uiso 1 1 calc R . .
H37B H 0.2908 0.8843 0.3159 0.084 Uiso 1 1 calc R . .
H37C H 0.2257 0.8371 0.3281 0.084 Uiso 1 1 calc R . .
C38 C 0.4161(4) 0.8307(4) 0.4156(4) 0.033 Uani 1 1 d . A .
C39 C 0.3648(5) 0.8833(4) 0.4628(4) 0.039 Uani 1 1 d . . .
H39 H 0.3049 0.8948 0.4770 0.047 Uiso 1 1 calc R . .
C40 C 0.4054(5) 0.9180(4) 0.4882(4) 0.043 Uani 1 1 d . . .
H40 H 0.3727 0.9535 0.5217 0.051 Uiso 1 1 calc R . .
C41 C 0.4929(5) 0.9026(4) 0.4661(4) 0.041 Uani 1 1 d . . .
H41 H 0.5181 0.9293 0.4836 0.049 Uiso 1 1 calc R . .
C42 C 0.5444(5) 0.8490(4) 0.4189(4) 0.036 Uani 1 1 d . . .
H42 H 0.6043 0.8376 0.4048 0.043 Uiso 1 1 calc R . .
C43 C 0.5041(4) 0.8129(4) 0.3936(3) 0.029 Uani 1 1 d . A .
C44 C 1.1639(4) 0.7579(4) 0.1413(4) 0.032 Uani 1 1 d . . .
H44A H 1.1728 0.7179 0.1794 0.038 Uiso 1 1 calc R . .
H44B H 1.2197 0.7627 0.1132 0.038 Uiso 1 1 calc R . .
C45 C 1.1219(5) 0.7352(3) 0.0988(3) 0.031 Uani 1 1 d . . .
C46 C 1.2528(5) 0.6534(4) 0.0190(4) 0.045 Uani 1 1 d . . .
H46A H 1.2846 0.6852 0.0251 0.054 Uiso 1 1 calc R . .
H46B H 1.2661 0.6497 -0.0303 0.054 Uiso 1 1 calc R . .
C47 C 1.2813(7) 0.5730(5) 0.0538(6) 0.077 Uani 1 1 d . . .
H47A H 1.3429 0.5508 0.0366 0.116 Uiso 1 1 calc R . .
H47B H 1.2536 0.5401 0.0445 0.116 Uiso 1 1 calc R . .
H47C H 1.2658 0.5761 0.1029 0.116 Uiso 1 1 calc R . .
C48 C 1.0989(5) 0.6822(4) 0.0243(3) 0.033 Uani 1 1 d . . .
C49 C 1.1019(6) 0.6420(4) -0.0268(4) 0.044 Uani 1 1 d . . .
H49 H 1.1542 0.6135 -0.0554 0.053 Uiso 1 1 calc R . .
C50 C 1.0246(6) 0.6456(4) -0.0340(4) 0.049 Uani 1 1 d . . .
H50 H 1.0240 0.6185 -0.0681 0.059 Uiso 1 1 calc R . .
C51 C 0.9484(6) 0.6876(4) 0.0073(4) 0.041 Uani 1 1 d . . .
H51 H 0.8969 0.6889 0.0005 0.049 Uiso 1 1 calc R . .
C52 C 0.9450(5) 0.7275(4) 0.0580(4) 0.035 Uani 1 1 d . . .
H52 H 0.8924 0.7563 0.0859 0.042 Uiso 1 1 calc R . .
C53 C 1.0217(5) 0.7237(3) 0.0665(3) 0.030 Uani 1 1 d . . .
C54 C 1.1161(4) 0.8974(3) 0.1159(3) 0.024 Uani 1 1 d . . .
H54A H 1.1505 0.8773 0.0713 0.028 Uiso 1 1 calc R . .
H54B H 1.1460 0.9268 0.1281 0.028 Uiso 1 1 calc R . .
C55 C 1.0316(4) 0.9504(3) 0.1099(3) 0.021 Uani 1 1 d . . .
C56 C 1.0811(4) 1.0629(4) 0.0402(3) 0.029 Uani 1 1 d . . .
H56A H 1.0758 1.0833 -0.0061 0.035 Uiso 1 1 calc R . .
H56B H 1.1391 1.0266 0.0360 0.035 Uiso 1 1 calc R . .
C57 C 1.0671(5) 1.1291(4) 0.0797(3) 0.032 Uani 1 1 d . . .
H57A H 1.1091 1.1559 0.0561 0.048 Uiso 1 1 calc R . .
H57B H 1.0732 1.1088 0.1253 0.048 Uiso 1 1 calc R . .
H57C H 1.0100 1.1654 0.0833 0.048 Uiso 1 1 calc R . .
C58 C 0.9321(4) 1.0506(3) 0.0803(3) 0.025 Uani 1 1 d . . .
C59 C 0.8834(5) 1.1207(4) 0.0547(3) 0.031 Uani 1 1 d . . .
H59 H 0.9079 1.1587 0.0277 0.037 Uiso 1 1 calc R . .
C60 C 0.7974(5) 1.1315(4) 0.0710(4) 0.035 Uani 1 1 d . . .
H60 H 0.7617 1.1782 0.0546 0.043 Uiso 1 1 calc R . .
C61 C 0.7614(5) 1.0752(4) 0.1113(4) 0.035 Uani 1 1 d . . .
H61 H 0.7021 1.0847 0.1212 0.041 Uiso 1 1 calc R . .
C62 C 0.8100(4) 1.0063(4) 0.1370(3) 0.029 Uani 1 1 d . . .
H62 H 0.7852 0.9687 0.1646 0.035 Uiso 1 1 calc R . .
C63 C 0.8971(4) 0.9944(3) 0.1206(3) 0.023 Uani 1 1 d . . .
C64 C 1.1163(4) 0.8436(3) 0.2327(3) 0.023 Uani 1 1 d . . .
H64A H 1.1624 0.8661 0.2244 0.028 Uiso 1 1 calc R . .
H64B H 1.1301 0.7932 0.2600 0.028 Uiso 1 1 calc R . .
C65 C 1.0321(4) 0.8982(3) 0.2711(3) 0.022 Uani 1 1 d . A .
H65 H 1.0189 0.9487 0.2430 0.026 Uiso 1 1 calc R . .
C66 C 1.0368(4) 0.9121(3) 0.3393(3) 0.024 Uani 1 1 d . . .
H66A H 1.0614 0.8623 0.3636 0.028 Uiso 1 1 calc R . .
H66B H 1.0731 0.9452 0.3321 0.028 Uiso 1 1 calc R . .
C67 C 0.9164(4) 1.0320(3) 0.3521(3) 0.024 Uani 1 1 d . . .
H67A H 0.9605 1.0449 0.3125 0.029 Uiso 1 1 calc R . .
H67B H 0.9025 1.0673 0.3871 0.029 Uiso 1 1 calc R . .
C68 C 0.8392(4) 1.0438(3) 0.3311(3) 0.022 Uani 1 1 d . . .
C69 C 0.8149(4) 1.1848(3) 0.2896(3) 0.028 Uani 1 1 d . . .
H69A H 0.8399 1.1913 0.3235 0.034 Uiso 1 1 calc R . .
H69B H 0.7634 1.2296 0.2896 0.034 Uiso 1 1 calc R . .
C70 C 0.8775(5) 1.1834(4) 0.2204(4) 0.041 Uani 1 1 d . . .
H70A H 0.8534 1.1759 0.1869 0.062 Uiso 1 1 calc R . .
H70B H 0.9298 1.1409 0.2211 0.062 Uiso 1 1 calc R . .
H70C H 0.8902 1.2326 0.2083 0.062 Uiso 1 1 calc R . .
C71 C 0.7243(4) 1.1000(4) 0.2966(3) 0.027 Uani 1 1 d . . .
C72 C 0.6563(4) 1.1507(4) 0.2732(4) 0.036 Uani 1 1 d . . .
H72 H 0.6501 1.2040 0.2606 0.043 Uiso 1 1 calc R . .
C73 C 0.5989(5) 1.1175(4) 0.2696(4) 0.045 Uani 1 1 d . . .
H73 H 0.5510 1.1495 0.2548 0.054 Uiso 1 1 calc R . .
C74 C 0.6081(5) 1.0385(4) 0.2870(5) 0.045 Uani 1 1 d . . .
H74 H 0.5661 1.0190 0.2842 0.054 Uiso 1 1 calc R . .
C75 C 0.6766(4) 0.9885(4) 0.3080(4) 0.034 Uani 1 1 d . . .
H75 H 0.6836 0.9348 0.3186 0.041 Uiso 1 1 calc R . .
C76 C 0.7350(4) 1.0210(3) 0.3128(3) 0.027 Uani 1 1 d . . .
C77 C 0.9424(4) 0.9445(3) 0.4528(3) 0.025 Uani 1 1 d . . .
H77A H 0.9485 0.9914 0.4642 0.029 Uiso 1 1 calc R . .
H77B H 0.9879 0.8990 0.4643 0.029 Uiso 1 1 calc R . .
C78 C 0.8576(4) 0.9363(3) 0.4928(3) 0.022 Uani 1 1 d . . .
C79 C 0.8554(5) 0.9667(4) 0.6072(3) 0.032 Uani 1 1 d . . .
H79A H 0.8093 1.0020 0.6393 0.039 Uiso 1 1 calc R . .
H79B H 0.8974 0.9937 0.5818 0.039 Uiso 1 1 calc R . .
C80 C 0.8966(5) 0.8961(5) 0.6460(4) 0.046 Uani 1 1 d . . .
H80A H 0.9410 0.8601 0.6143 0.068 Uiso 1 1 calc R . .
H80B H 0.8543 0.8713 0.6739 0.068 Uiso 1 1 calc R . .
H80C H 0.9218 0.9103 0.6753 0.068 Uiso 1 1 calc R . .
C81 C 0.7477(4) 0.9265(4) 0.5783(3) 0.030 Uani 1 1 d . . .
C82 C 0.6864(5) 0.9254(4) 0.6398(4) 0.037 Uani 1 1 d . . .
H82 H 0.6901 0.9401 0.6795 0.044 Uiso 1 1 calc R . .
C83 C 0.6200(5) 0.9021(4) 0.6406(4) 0.041 Uani 1 1 d . . .
H83 H 0.5768 0.9007 0.6819 0.049 Uiso 1 1 calc R . .
C84 C 0.6144(5) 0.8799(4) 0.5814(4) 0.038 Uani 1 1 d . . .
H84 H 0.5672 0.8646 0.5838 0.046 Uiso 1 1 calc R . .
C85 C 0.6759(4) 0.8802(4) 0.5203(3) 0.030 Uani 1 1 d . . .
H85 H 0.6723 0.8649 0.4808 0.036 Uiso 1 1 calc R . .
C86 C 0.7438(4) 0.9041(3) 0.5191(3) 0.025 Uani 1 1 d . . .
C87 C 0.9130(5) 0.6239(4) 0.1954(3) 0.030 Uani 1 1 d . A .
H87 H 0.9625 0.6325 0.1970 0.036 Uiso 1 1 calc R . .
C88 C 0.8506(5) 0.5532(5) 0.1504(4) 0.046 Uani 1 1 d . . .
H88A H 0.7981 0.5840 0.1803 0.069 Uiso 1 1 calc R . .
H88B H 0.8559 0.4981 0.1617 0.069 Uiso 1 1 calc R . .
H88C H 0.8493 0.5677 0.1030 0.069 Uiso 1 1 calc R . .
C89 C 1.0077(5) 0.5210(4) 0.1237(4) 0.042 Uani 1 1 d . . .
H89A H 1.0146 0.5297 0.0747 0.063 Uiso 1 1 calc R . .
H89B H 1.0148 0.4661 0.1384 0.063 Uiso 1 1 calc R . .
H89C H 1.0505 0.5360 0.1340 0.063 Uiso 1 1 calc R . .
C90 C 0.9558(4) 0.7192(4) 0.4270(4) 0.031 Uani 1 1 d . A .
H90 H 0.9543 0.6976 0.3898 0.038 Uiso 1 1 calc R . .
C91 C 0.9762(6) 0.5920(4) 0.4865(5) 0.056 Uani 1 1 d . . .
H91A H 0.9296 0.5792 0.5226 0.084 Uiso 1 1 calc R . .
H91B H 1.0301 0.5623 0.4965 0.084 Uiso 1 1 calc R . .
H91C H 0.9768 0.5790 0.4430 0.084 Uiso 1 1 calc R . .
C92 C 0.9610(6) 0.7049(5) 0.5426(4) 0.048 Uani 1 1 d . . .
H92A H 1.0178 0.6878 0.5488 0.072 Uiso 1 1 calc R . .
H92B H 0.9225 0.6861 0.5824 0.072 Uiso 1 1 calc R . .
H92C H 0.9404 0.7616 0.5369 0.072 Uiso 1 1 calc R . .
N1 N 0.7771(4) 0.4486(3) 0.3851(3) 0.027 Uani 1 1 d . . .
N2 N 1.0000(4) 0.3694(3) 0.2851(3) 0.030 Uani 1 1 d . . .
N3 N 0.9235(4) 0.4853(3) 0.3236(3) 0.027 Uani 1 1 d . . .
N4 N 0.7410(3) 0.4723(3) 0.5658(3) 0.028 Uani 1 1 d . . .
N5 N 0.7720(3) 0.5469(3) 0.4717(3) 0.026 Uani 1 1 d . . .
N6 N 0.5694(4) 0.6363(3) 0.2751(3) 0.029 Uani 1 1 d . . .
N7 N 0.6552(4) 0.7266(3) 0.1843(3) 0.030 Uani 1 1 d . . .
N8 N 0.6270(5) 0.7042(4) 0.0950(3) 0.045 Uani 1 1 d . A .
N9 N 0.5375(3) 0.7573(3) 0.3473(3) 0.028 Uani 1 1 d . . .
N10 N 0.3971(4) 0.7858(3) 0.3796(3) 0.032 Uani 1 1 d . . .
N11 N 1.1083(3) 0.8321(3) 0.1673(3) 0.023 Uani 1 1 d . . .
N12 N 0.9609(3) 0.9320(3) 0.1379(2) 0.021 Uani 1 1 d . . .
N13 N 1.0185(3) 1.0211(3) 0.0746(3) 0.024 Uani 1 1 d . . .
N14 N 1.1624(4) 0.6912(3) 0.0458(3) 0.033 Uani 1 1 d . . .
N15 N 1.0390(4) 0.7562(3) 0.1133(3) 0.027 Uani 1 1 d . . .
N16 N 0.9500(3) 0.9507(3) 0.3796(3) 0.022 Uani 1 1 d . . .
N17 N 0.7912(3) 1.1131(3) 0.3091(3) 0.024 Uani 1 1 d . . .
N18 N 0.8083(3) 0.9873(3) 0.3333(3) 0.024 Uani 1 1 d . . .
N19 N 0.8202(3) 0.9485(3) 0.5591(3) 0.026 Uani 1 1 d . . .
N20 N 0.8141(3) 0.9109(3) 0.4665(3) 0.024 Uani 1 1 d . . .
N21 N 0.9230(4) 0.5676(3) 0.1595(3) 0.032 Uani 1 1 d . . .
N22 N 0.9642(4) 0.6742(3) 0.4828(3) 0.034 Uani 1 1 d . . .
O1 O 0.7039(3) 0.5974(2) 0.3321(2) 0.027 Uani 1 1 d . . .
O2 O 0.8411(3) 0.6589(2) 0.3578(2) 0.024 Uani 1 1 d D . .
O3 O 0.7143(3) 0.7696(2) 0.2995(2) 0.024 Uani 1 1 d D . .
O4 O 0.9566(3) 0.7211(2) 0.2634(2) 0.020 Uani 1 1 d D . .
O5 O 0.8466(3) 0.8239(2) 0.2113(2) 0.020 Uani 1 1 d D . .
O6 O 0.8164(3) 0.8193(2) 0.3538(2) 0.020 Uani 1 1 d . . .
O7 O 0.9675(3) 0.8644(2) 0.2816(2) 0.022 Uani 1 1 d . . .
O8 O 0.8436(3) 0.6659(2) 0.2269(2) 0.024 Uani 1 1 d . . .
O9 O 0.9498(3) 0.7890(2) 0.4210(2) 0.020 Uani 1 1 d . . .
Fe1 Fe 0.80505(6) 0.56545(5) 0.36595(4) 0.023 Uani 1 1 d . A .
Fe2 Fe 0.65651(6) 0.70044(5) 0.28628(5) 0.025 Uani 1 1 d . A .
Fe3 Fe 0.83281(6) 0.75232(5) 0.29317(5) 0.024 Uani 1 1 d . A .
Fe4 Fe 0.96838(6) 0.82489(5) 0.19746(4) 0.021 Uani 1 1 d . A .
Fe5 Fe 0.87349(5) 0.87521(5) 0.36592(4) 0.021 Uani 1 1 d . A .
C93 C 0.4396(10) 0.9293(9) 0.0346(8) 0.117 Uani 1 1 d . . .
H93A H 0.4041 0.9713 0.0638 0.175 Uiso 1 1 calc R . .
H93B H 0.4403 0.9479 -0.0127 0.175 Uiso 1 1 calc R . .
H93C H 0.4974 0.9123 0.0388 0.175 Uiso 1 1 calc R . .
C94 C 0.4026(10) 0.8301(7) 0.1214(6) 0.092 Uani 1 1 d . . .
H94A H 0.4586 0.8173 0.1284 0.138 Uiso 1 1 calc R . .
H94B H 0.3869 0.7827 0.1282 0.138 Uiso 1 1 calc R . .
H94C H 0.3607 0.8664 0.1540 0.138 Uiso 1 1 calc R . .
C95 C 0.3685(9) 0.8532(10) 0.0156(10) 0.125 Uani 1 1 d . . .
H95 H 0.3688 0.8867 -0.0250 0.150 Uiso 1 1 calc R . .
N23 N 0.4047(5) 0.8639(5) 0.0557(4) 0.060 Uani 1 1 d . . .
O10 O 0.3324(6) 0.8020(6) 0.0250(5) 0.108 Uani 1 1 d . . .
C96 C 0.4648(6) 0.4183(6) 0.4529(6) 0.067 Uani 1 1 d . . .
H96A H 0.4514 0.4282 0.4094 0.100 Uiso 1 1 calc R . .
H96B H 0.4789 0.4623 0.4602 0.100 Uiso 1 1 calc R . .
H96C H 0.4157 0.4115 0.4897 0.100 Uiso 1 1 calc R . .
C97 C 0.5482(7) 0.2890(5) 0.4101(5) 0.067 Uani 1 1 d . . .
H97A H 0.4995 0.2693 0.4273 0.100 Uiso 1 1 calc R . .
H97B H 0.6002 0.2464 0.4117 0.100 Uiso 1 1 calc R . .
H97C H 0.5521 0.3115 0.3632 0.100 Uiso 1 1 calc R . .
C98 C 0.5896(5) 0.3385(4) 0.4886(4) 0.040 Uani 1 1 d . . .
H98 H 0.6357 0.2919 0.4852 0.047 Uiso 1 1 calc R . .
N24 N 0.5374(4) 0.3479(4) 0.4520(4) 0.043 Uani 1 1 d . . .
O11 O 0.5841(4) 0.3842(3) 0.5265(3) 0.044 Uani 1 1 d . . .
C1A C 0.3984(15) 1.1048(9) 0.1593(11) 0.078 Uani 0.57 1 d PD B 2
H1AA H 0.3564 1.0820 0.1565 0.093 Uiso 0.57 1 calc PR B 2
H1AB H 0.4414 1.1022 0.1146 0.093 Uiso 0.57 1 calc PR B 2
C1B C 0.4830(15) 0.9272(12) 0.2348(9) 0.062 Uani 0.57 1 d PD B 2
H1BA H 0.4503 0.9369 0.2802 0.074 Uiso 0.57 1 calc PR B 2
H1BB H 0.5147 0.8757 0.2237 0.074 Uiso 0.57 1 calc PR B 2
C1C C 0.4847(12) 0.9920(8) 0.1815(8) 0.062 Uani 0.57 1 d PD B 2
H1CA H 0.5440 0.9924 0.1610 0.074 Uiso 0.57 1 calc PR B 2
H1CB H 0.4642 0.9839 0.1454 0.074 Uiso 0.57 1 calc PR B 2
C99B C 0.3542(16) 1.1883(10) 0.1725(11) 0.078 Uani 0.57 1 d PD B 2
H99A H 0.3851 1.2205 0.1390 0.117 Uiso 0.57 1 calc PR B 2
H99B H 0.3523 1.1956 0.2183 0.117 Uiso 0.57 1 calc PR B 2
H99C H 0.2963 1.2033 0.1687 0.117 Uiso 0.57 1 calc PR B 2
O12B O 0.4363(10) 1.0618(7) 0.2055(7) 0.079 Uani 0.57 1 d PD B 2
C99A C 0.354(2) 1.1997(13) 0.1959(13) 0.078 Uani 0.43 1 d PD B 1
H99D H 0.3540 1.2458 0.1638 0.117 Uiso 0.43 1 calc PR B 1
H99E H 0.3723 1.2037 0.2341 0.117 Uiso 0.43 1 calc PR B 1
H99F H 0.2960 1.1958 0.2127 0.117 Uiso 0.43 1 calc PR B 1
C100 C 0.4123(17) 1.1292(12) 0.1609(14) 0.078 Uani 0.43 1 d PD B 1
H10D H 0.3754 1.1002 0.1589 0.093 Uiso 0.43 1 calc PR B 1
H10E H 0.4355 1.1485 0.1134 0.093 Uiso 0.43 1 calc PR B 1
C101 C 0.5199(15) 1.0001(10) 0.1707(11) 0.062 Uani 0.43 1 d PD B 1
H10F H 0.5773 0.9891 0.1755 0.074 Uiso 0.43 1 calc PR B 1
H10G H 0.5269 0.9910 0.1237 0.074 Uiso 0.43 1 calc PR B 1
C102 C 0.4808(19) 0.9425(15) 0.2183(12) 0.062 Uani 0.43 1 d PD B 1
H10H H 0.5040 0.8928 0.1983 0.092 Uiso 0.43 1 calc PR B 1
H10I H 0.4192 0.9615 0.2257 0.092 Uiso 0.43 1 calc PR B 1
H10J H 0.4936 0.9355 0.2617 0.092 Uiso 0.43 1 calc PR B 1
O12A O 0.4780(10) 1.0761(8) 0.1784(7) 0.061 Uani 0.43 1 d PD B 1
C104 C 0.469(3) 0.672(3) 0.928(3) 0.142 Uani 0.43 1 d P . 1
H10K H 0.4843 0.6302 0.9627 0.213 Uiso 0.43 1 calc PR B 1
H10L H 0.4077 0.6982 0.9420 0.213 Uiso 0.43 1 calc PR B 1
H10M H 0.4987 0.7098 0.9242 0.213 Uiso 0.43 1 calc PR B 1
C1F C 0.4456(16) 0.7066(13) 0.8725(18) 0.115 Uani 0.57 1 d P . 2
H1FA H 0.4798 0.7370 0.8759 0.173 Uiso 0.57 1 calc PR B 2
H1FB H 0.3918 0.7186 0.9084 0.173 Uiso 0.57 1 calc PR B 2
H1FC H 0.4343 0.7196 0.8281 0.173 Uiso 0.57 1 calc PR B 2
C105 C 0.5778(12) 0.5921(11) 0.8580(11) 0.142 Uani 1 1 d . . .
H105 H 0.6061 0.5553 0.8251 0.171 Uiso 0.57 1 calc PR B 2
O13A O 0.3713(15) 0.3651(14) 0.1631(13) 0.108 Uani 0.43 1 d P . 1
O13B O 0.3755(11) 0.3744(11) 0.1176(10) 0.108 Uani 0.57 1 d P . 2
C1D C 0.5415(16) 0.4381(17) 0.1225(17) 0.125 Uani 0.57 1 d P B 2
H1DA H 0.5241 0.4513 0.1694 0.187 Uiso 0.57 1 calc PR B 2
H1DB H 0.5254 0.4852 0.0928 0.187 Uiso 0.57 1 calc PR B 2
H1DC H 0.6031 0.4140 0.1081 0.187 Uiso 0.57 1 calc PR B 2
N25B N 0.5021(9) 0.3872(9) 0.1186(8) 0.060 Uani 0.57 1 d P . 2
B4 B 0.8606(5) 0.1995(4) 0.4673(4) 0.031 Uani 1 1 d . . .
F13 F 0.8582(4) 0.2375(3) 0.5187(3) 0.067 Uani 1 1 d . . .
F14 F 0.8885(4) 0.1227(3) 0.4853(3) 0.067 Uani 1 1 d . . .
F15 F 0.7835(3) 0.2208(4) 0.4566(3) 0.071 Uani 1 1 d . . .
F16 F 0.9147(3) 0.2195(4) 0.4066(3) 0.071 Uani 1 1 d . . .
B1 B 0.7976(6) 0.9637(5) 0.8098(4) 0.037 Uani 1 1 d . . .
F1 F 0.8793(3) 0.9722(3) 0.7807(2) 0.049 Uani 1 1 d . . .
F2 F 0.7621(3) 0.9959(3) 0.8720(2) 0.051 Uani 1 1 d . . .
F3 F 0.8051(3) 0.8857(2) 0.8195(2) 0.049 Uani 1 1 d . . .
F4 F 0.7480(3) 1.0018(3) 0.7660(2) 0.057 Uani 1 1 d . . .
B3 B 0.3624(7) 0.6196(6) 0.2024(5) 0.053 Uani 1 1 d . . .
F9 F 0.3244(4) 0.6925(3) 0.2265(3) 0.073 Uani 1 1 d . . .
F10 F 0.4050(5) 0.6254(5) 0.1338(3) 0.104 Uani 1 1 d . . .
F11 F 0.2979(3) 0.5869(3) 0.2130(3) 0.061 Uani 1 1 d . . .
F12 F 0.4180(3) 0.5741(3) 0.2384(3) 0.065 Uani 1 1 d . . .
B2 B 0.2654(6) 0.6162(5) 0.8091(5) 0.043 Uani 1 1 d . . .
F5 F 0.3225(4) 0.6091(4) 0.7447(3) 0.072 Uani 1 1 d . . .
F6 F 0.2645(3) 0.6783(3) 0.8366(3) 0.052 Uani 1 1 d . . .
F7 F 0.1859(3) 0.6242(3) 0.8044(2) 0.048 Uani 1 1 d . . .
F8 F 0.2889(4) 0.5488(3) 0.8509(3) 0.068 Uani 1 1 d . . .
C103 C 0.510(2) 0.378(2) 0.204(2) 0.125 Uani 0.43 1 d P B 1
H10N H 0.5082 0.3328 0.2369 0.187 Uiso 0.43 1 calc PR B 1
H10O H 0.4634 0.4234 0.2222 0.187 Uiso 0.43 1 calc PR B 1
H10P H 0.5641 0.3874 0.1943 0.187 Uiso 0.43 1 calc PR B 1
N25A N 0.5016(12) 0.3654(12) 0.1505(10) 0.060 Uani 0.43 1 d P . 1

loop_
_atom_site_aniso_label
_atom_site_aniso_U_11
_atom_site_aniso_U_22
_atom_site_aniso_U_33
_atom_site_aniso_U_23
_atom_site_aniso_U_13
_atom_site_aniso_U_12
C1 0.046 0.021 0.030 -0.001 -0.013 -0.017
C2 0.044 0.019 0.024 0.003 -0.013 -0.017
C3 0.037 0.022 0.028 0.002 -0.015 -0.011
C4 0.039 0.025 0.035 0.001 -0.019 -0.014
C5 0.041 0.034 0.045 0.001 -0.021 -0.019
C6 0.031 0.038 0.051 -0.002 -0.015 -0.012
C7 0.035 0.028 0.042 -0.003 -0.020 -0.006
C8 0.036 0.023 0.029 0.001 -0.016 -0.009
C9 0.047 0.015 0.040 -0.001 -0.013 -0.008
C10 0.052 0.027 0.045 -0.008 -0.010 -0.015
C11 0.044 0.017 0.032 0.008 -0.017 -0.016
C12 0.028 0.022 0.031 0.004 -0.015 -0.011
C13 0.047 0.027 0.027 0.007 -0.013 -0.020
C14 0.058 0.025 0.031 0.003 -0.019 -0.007
C15 0.040 0.023 0.027 0.000 -0.016 -0.008
C16 0.056 0.032 0.036 0.001 -0.020 -0.014
C17 0.069 0.029 0.038 -0.009 -0.024 -0.006
C18 0.064 0.025 0.041 -0.003 -0.027 -0.009
C19 0.048 0.023 0.034 -0.004 -0.020 -0.012
C20 0.037 0.018 0.032 -0.003 -0.015 -0.008
C21 0.038 0.019 0.032 0.002 -0.010 -0.017
C22 0.045 0.025 0.026 0.003 -0.016 -0.024
C23 0.044 0.027 0.031 0.009 -0.017 -0.023
C24 0.047 0.038 0.032 0.009 -0.019 -0.027
C25 0.044 0.032 0.030 0.007 -0.018 -0.018
C26 0.130 0.068 0.055 -0.006 -0.037 -0.057
C27A 0.130 0.068 0.055 -0.006 -0.037 -0.057
C27B 0.130 0.068 0.055 -0.006 -0.037 -0.057
C28 0.052 0.042 0.029 0.001 -0.012 -0.022
C29 0.060 0.061 0.047 0.013 -0.029 -0.028
C30 0.052 0.052 0.040 0.015 -0.012 -0.020
C31 0.041 0.040 0.043 0.009 -0.012 -0.021
C32 0.035 0.034 0.033 0.003 -0.010 -0.015
C33 0.035 0.030 0.032 0.003 -0.011 -0.012
C34 0.034 0.035 0.042 0.007 -0.020 -0.021
C35 0.037 0.025 0.038 0.011 -0.020 -0.016
C36 0.030 0.043 0.063 0.012 -0.018 -0.017
C37 0.043 0.073 0.050 -0.017 -0.026 0.004
C38 0.035 0.029 0.037 0.013 -0.018 -0.014
C39 0.034 0.027 0.045 0.009 -0.011 0.000
C40 0.043 0.024 0.053 -0.001 -0.016 0.001
C41 0.042 0.022 0.058 -0.004 -0.018 -0.005
C42 0.036 0.028 0.046 -0.002 -0.016 -0.010
C43 0.027 0.026 0.032 0.005 -0.010 -0.007
C44 0.033 0.021 0.040 0.000 -0.012 -0.006
C45 0.046 0.012 0.031 0.001 -0.009 -0.007
C46 0.049 0.037 0.041 -0.013 -0.010 0.000
C47 0.087 0.044 0.091 -0.020 -0.048 0.022
C48 0.057 0.022 0.023 -0.002 -0.010 -0.016
C49 0.073 0.026 0.036 -0.005 -0.017 -0.016
C50 0.101 0.036 0.025 0.001 -0.029 -0.030
C51 0.071 0.032 0.035 0.011 -0.031 -0.028
C52 0.057 0.022 0.030 0.006 -0.015 -0.020
C53 0.051 0.017 0.026 0.005 -0.013 -0.017
C54 0.031 0.022 0.021 0.000 -0.006 -0.014
C55 0.033 0.020 0.015 -0.001 -0.006 -0.013
C56 0.036 0.024 0.028 0.003 -0.004 -0.018
C57 0.042 0.026 0.034 0.003 -0.010 -0.021
C58 0.035 0.020 0.023 -0.005 -0.009 -0.010
C59 0.048 0.022 0.023 0.003 -0.015 -0.010
C60 0.042 0.029 0.031 0.000 -0.015 -0.002
C61 0.033 0.039 0.033 -0.009 -0.013 -0.006
C62 0.035 0.030 0.026 -0.005 -0.010 -0.012
C63 0.035 0.021 0.017 -0.006 -0.008 -0.009
C64 0.032 0.017 0.026 -0.001 -0.013 -0.011
C65 0.030 0.019 0.024 0.004 -0.011 -0.016
C66 0.022 0.023 0.028 0.000 -0.008 -0.010
C67 0.036 0.013 0.029 -0.002 -0.013 -0.011
C68 0.029 0.017 0.022 -0.004 -0.006 -0.010
C69 0.040 0.014 0.036 0.000 -0.017 -0.010
C70 0.046 0.027 0.045 0.001 -0.005 -0.015
C71 0.024 0.025 0.030 -0.003 -0.005 -0.008
C72 0.032 0.028 0.045 -0.003 -0.012 -0.006
C73 0.029 0.041 0.064 -0.001 -0.024 -0.003
C74 0.026 0.040 0.075 -0.009 -0.016 -0.014
C75 0.029 0.030 0.048 -0.003 -0.013 -0.014
C76 0.027 0.020 0.032 -0.003 -0.004 -0.011
C77 0.031 0.021 0.025 -0.005 -0.007 -0.012
C78 0.030 0.016 0.020 -0.002 -0.007 -0.007
C79 0.042 0.039 0.021 -0.005 -0.005 -0.019
C80 0.048 0.054 0.037 -0.013 -0.018 -0.008
C81 0.030 0.022 0.030 0.001 -0.006 -0.005
C82 0.038 0.035 0.029 0.000 -0.005 -0.006
C83 0.031 0.041 0.036 0.000 0.001 -0.006
C84 0.032 0.030 0.046 0.007 -0.006 -0.011
C85 0.030 0.028 0.032 0.001 -0.008 -0.011
C86 0.026 0.016 0.026 0.003 -0.004 -0.003
C87 0.047 0.024 0.026 0.007 -0.015 -0.021
C88 0.063 0.042 0.046 -0.012 -0.013 -0.029
C89 0.057 0.031 0.039 0.001 -0.016 -0.015
C90 0.035 0.025 0.037 0.000 -0.016 -0.010
C91 0.079 0.022 0.083 0.012 -0.047 -0.021
C92 0.070 0.045 0.040 0.016 -0.031 -0.026
N1 0.042 0.022 0.023 0.001 -0.011 -0.018
N2 0.043 0.018 0.034 0.001 -0.017 -0.012
N3 0.039 0.018 0.027 0.001 -0.013 -0.011
N4 0.036 0.023 0.029 0.006 -0.016 -0.012
N5 0.037 0.017 0.029 0.000 -0.017 -0.007
N6 0.042 0.028 0.026 0.010 -0.015 -0.021
N7 0.037 0.028 0.027 0.003 -0.014 -0.013
N8 0.067 0.050 0.032 0.008 -0.023 -0.033
N9 0.030 0.027 0.033 0.006 -0.014 -0.014
N10 0.029 0.033 0.035 0.009 -0.011 -0.014
N11 0.027 0.017 0.028 -0.004 -0.009 -0.006
N12 0.030 0.019 0.020 -0.002 -0.007 -0.012
N13 0.034 0.019 0.021 0.001 -0.006 -0.015
N14 0.048 0.021 0.026 -0.003 -0.009 -0.008
N15 0.039 0.020 0.026 -0.003 -0.007 -0.015
N16 0.028 0.016 0.024 -0.002 -0.009 -0.008
N17 0.027 0.019 0.030 -0.002 -0.010 -0.009
N18 0.027 0.022 0.028 0.000 -0.010 -0.013
N19 0.028 0.024 0.025 -0.004 -0.005 -0.007
N20 0.030 0.018 0.026 -0.001 -0.007 -0.010
N21 0.048 0.025 0.028 -0.001 -0.009 -0.020
N22 0.041 0.021 0.045 0.006 -0.019 -0.015
O1 0.037 0.022 0.032 0.006 -0.016 -0.018
O2 0.032 0.021 0.025 -0.004 -0.005 -0.018
O3 0.032 0.021 0.025 -0.004 -0.005 -0.018
O4 0.025 0.016 0.022 0.001 -0.006 -0.011
O5 0.025 0.016 0.022 0.001 -0.006 -0.011
O6 0.025 0.016 0.022 0.001 -0.006 -0.011
O7 0.028 0.018 0.023 -0.003 -0.006 -0.013
O8 0.032 0.021 0.025 -0.004 -0.005 -0.018
O9 0.025 0.016 0.022 0.001 -0.006 -0.011
Fe1 0.032 0.017 0.026 0.003 -0.011 -0.013
Fe2 0.031 0.021 0.028 0.004 -0.013 -0.014
Fe3 0.033 0.019 0.026 0.000 -0.008 -0.017
Fe4 0.030 0.018 0.022 -0.001 -0.008 -0.013
Fe5 0.027 0.016 0.023 -0.001 -0.007 -0.011
C93 0.110 0.119 0.130 0.034 -0.033 -0.070
C94 0.146 0.073 0.057 0.004 -0.028 -0.039
C95 0.078 0.140 0.181 -0.055 -0.040 -0.039
N23 0.052 0.078 0.053 -0.008 -0.011 -0.025
O10 0.104 0.119 0.122 -0.009 -0.055 -0.040
C96 0.046 0.065 0.092 -0.029 -0.030 0.000
C97 0.101 0.049 0.063 -0.009 -0.029 -0.030
C98 0.045 0.033 0.039 0.009 -0.013 -0.015
N24 0.043 0.036 0.053 -0.007 -0.015 -0.013
O11 0.058 0.046 0.037 0.006 -0.019 -0.027
C1A 0.115 0.063 0.063 -0.009 -0.046 -0.016
C1B 0.069 0.067 0.043 -0.004 -0.014 -0.017
C1C 0.069 0.067 0.043 -0.004 -0.014 -0.017
C99B 0.115 0.063 0.063 -0.009 -0.046 -0.016
O12B 0.106 0.060 0.067 -0.003 -0.032 -0.014
C99A 0.115 0.063 0.063 -0.009 -0.046 -0.016
C100 0.115 0.063 0.063 -0.009 -0.046 -0.016
C101 0.069 0.067 0.043 -0.004 -0.014 -0.017
C102 0.069 0.067 0.043 -0.004 -0.014 -0.017
O12A 0.076 0.085 0.043 0.017 -0.031 -0.048
C104 0.106 0.134 0.199 -0.053 -0.054 -0.022
C1F 0.079 0.075 0.191 -0.016 -0.052 -0.007
C105 0.106 0.134 0.199 -0.053 -0.054 -0.022
O13A 0.104 0.119 0.122 -0.009 -0.055 -0.040
O13B 0.104 0.119 0.122 -0.009 -0.055 -0.040
C1D 0.078 0.140 0.181 -0.055 -0.040 -0.039
N25B 0.052 0.078 0.053 -0.008 -0.011 -0.025
B4 0.036 0.023 0.036 -0.001 -0.012 -0.010
F13 0.125 0.032 0.049 -0.005 -0.032 -0.024
F14 0.125 0.032 0.049 -0.005 -0.032 -0.024
F15 0.048 0.121 0.039 0.006 -0.009 -0.030
F16 0.048 0.121 0.039 0.006 -0.009 -0.030
B1 0.051 0.038 0.026 -0.004 -0.007 -0.020
F1 0.061 0.057 0.037 0.002 -0.005 -0.040
F2 0.061 0.058 0.034 -0.006 -0.008 -0.023
F3 0.061 0.037 0.059 0.008 -0.022 -0.027
F4 0.071 0.057 0.040 0.008 -0.025 -0.016
B3 0.057 0.058 0.049 -0.003 -0.002 -0.037
F9 0.084 0.051 0.082 -0.008 -0.016 -0.022
F10 0.139 0.121 0.056 -0.012 0.016 -0.082
F11 0.069 0.081 0.056 0.002 -0.024 -0.046
F12 0.048 0.073 0.082 -0.021 -0.018 -0.020
B2 0.063 0.032 0.036 -0.007 -0.018 -0.011
F5 0.074 0.088 0.058 -0.032 0.006 -0.038
F6 0.062 0.044 0.063 -0.019 -0.025 -0.017
F7 0.060 0.042 0.052 -0.012 -0.022 -0.017
F8 0.085 0.040 0.071 0.000 -0.033 -0.004
C103 0.078 0.140 0.181 -0.055 -0.040 -0.039
N25A 0.052 0.078 0.053 -0.008 -0.011 -0.025

loop_
_atom_type_symbol
_atom_type_description
_atom_type_scat_dispersion_real
_atom_type_scat_dispersion_imag
_atom_type_scat_source
C C 0.0033 0.0016 'International Tables Vol C Tables 4.2.6.8 and 6.1.1.4'
H H 0.0000 0.0000 'International Tables Vol C Tables 4.2.6.8 and 6.1.1.4'
N N 0.0061 0.0033 'International Tables Vol C Tables 4.2.6.8 and 6.1.1.4'
O O 0.0106 0.0060 'International Tables Vol C Tables 4.2.6.8 and 6.1.1.4'
B B 0.0013 0.0007 'International Tables Vol C Tables 4.2.6.8 and 6.1.1.4'
F F 0.0171 0.0103 'International Tables Vol C Tables 4.2.6.8 and 6.1.1.4'
Fe Fe 0.3463 0.8444 'International Tables Vol C Tables 4.2.6.8 and 6.1.1.4'

loop_
_geom_angle_atom_site_label_1
_geom_angle_atom_site_label_2
_geom_angle_atom_site_label_3
_geom_angle
_geom_angle_site_symmetry_1
_geom_angle_site_symmetry_3
N1 C1 C2 108.7(5) . .
N1 C1 H1A 110.0 . .
C2 C1 H1A 110.0 . .
N1 C1 H1B 110.0 . .
C2 C1 H1B 110.0 . .
H1A C1 H1B 108.3 . .
N3 C2 N2 112.6(6) . .
N3 C2 C1 121.5(6) . .
N2 C2 C1 125.8(5) . .
C8 C3 N3 109.3(5) . .
C8 C3 C4 120.1(6) . .
N3 C3 C4 130.5(6) . .
C5 C4 C3 117.1(6) . .
C5 C4 H4 121.5 . .
C3 C4 H4 121.5 . .
C4 C5 C6 122.4(6) . .
C4 C5 H5 118.8 . .
C6 C5 H5 118.8 . .
C7 C6 C5 121.1(7) . .
C7 C6 H6 119.4 . .
C5 C6 H6 119.4 . .
C6 C7 C8 116.3(6) . .
C6 C7 H7 121.8 . .
C8 C7 H7 121.8 . .
C3 C8 C7 122.9(6) . .
C3 C8 N2 105.7(6) . .
C7 C8 N2 131.3(6) . .
N2 C9 C10 112.7(5) . .
N2 C9 H9A 109.1 . .
C10 C9 H9A 109.0 . .
N2 C9 H9B 109.0 . .
C10 C9 H9B 109.1 . .
H9A C9 H9B 107.8 . .
C9 C10 H10A 109.5 . .
C9 C10 H10B 109.5 . .
H10A C10 H10B 109.5 . .
C9 C10 H10C 109.5 . .
H10A C10 H10C 109.5 . .
H10B C10 H10C 109.5 . .
N1 C11 C12 109.8(5) . .
N1 C11 H11A 109.7 . .
C12 C11 H11A 109.7 . .
N1 C11 H11B 109.7 . .
C12 C11 H11B 109.7 . .
H11A C11 H11B 108.2 . .
N5 C12 N4 112.5(5) . .
N5 C12 C11 122.8(6) . .
N4 C12 C11 124.6(5) . .
N4 C13 C14 111.1(6) . .
N4 C13 H13A 109.4 . .
C14 C13 H13A 109.4 . .
N4 C13 H13B 109.4 . .
C14 C13 H13B 109.4 . .
H13A C13 H13B 108.0 . .
C13 C14 H14A 109.5 . .
C13 C14 H14B 109.5 . .
H14A C14 H14B 109.5 . .
C13 C14 H14C 109.5 . .
H14A C14 H14C 109.5 . .
H14B C14 H14C 109.5 . .
N4 C15 C20 105.5(5) . .
N4 C15 C16 132.0(6) . .
C20 C15 C16 122.4(6) . .
C17 C16 C15 116.5(7) . .
C17 C16 H16 121.8 . .
C15 C16 H16 121.8 . .
C16 C17 C18 122.0(7) . .
C16 C17 H17 119.0 . .
C18 C17 H17 119.0 . .
C19 C18 C17 121.7(7) . .
C19 C18 H18 119.1 . .
C17 C18 H18 119.1 . .
C18 C19 C20 116.8(6) . .
C18 C19 H19 121.6 . .
C20 C19 H19 121.6 . .
N5 C20 C15 108.5(5) . .
N5 C20 C19 131.0(6) . .
C15 C20 C19 120.6(6) . .
N1 C21 C22 110.0(5) . .
N1 C21 H21A 109.7 . .
C22 C21 H21A 109.7 . .
N1 C21 H21B 109.7 . .
C22 C21 H21B 109.7 . .
H21A C21 H21B 108.2 . .
O1 C22 C23 110.2(5) . .
O1 C22 C21 109.4(5) . .
C23 C22 C21 109.2(5) . .
O1 C22 H22 109.3 . .
C23 C22 H22 109.3 . .
C21 C22 H22 109.3 . .
N6 C23 C22 109.9(5) . .
N6 C23 H23A 109.7 . .
C22 C23 H23A 109.7 . .
N6 C23 H23B 109.7 . .
C22 C23 H23B 109.7 . .
H23A C23 H23B 108.2 . .
N6 C24 C25 106.5(5) . .
N6 C24 H24A 110.4 . .
C25 C24 H24A 110.4 . .
N6 C24 H24B 110.4 . .
C25 C24 H24B 110.4 . .
H24A C24 H24B 108.6 . .
N7 C25 N8 112.7(6) . .
N7 C25 C24 122.3(6) . .
N8 C25 C24 124.9(6) . .
C27A C26 N8 119.4(13) . .
C27A C26 C27B 22.4(10) . .
N8 C26 C27B 100.3(11) . .
C27A C26 H26A 107.5 . .
N8 C26 H26A 107.5 . .
C27B C26 H26A 127.6 . .
C27A C26 H26B 107.5 . .
N8 C26 H26B 107.5 . .
C27B C26 H26B 105.7 . .
H26A C26 H26B 107.0 . .
C27A C26 H26C 110.4 . .
N8 C26 H26C 111.7 . .
C27B C26 H26C 111.7 . .
H26A C26 H26C 98.1 . .
H26B C26 H26C 8.9 . .
C27A C26 H26D 92.4 . .
N8 C26 H26D 111.7 . .
C27B C26 H26D 111.7 . .
H26A C26 H26D 16.1 . .
H26B C26 H26D 118.3 . .
H26C C26 H26D 109.5 . .
C26 C27A H27A 109.5 . .
C26 C27A H27B 109.5 . .
C26 C27A H27C 109.5 . .
C26 C27B H27D 109.5 . .
C26 C27B H27E 109.5 . .
H27D C27B H27E 109.5 . .
C26 C27B H27F 109.5 . .
H27D C27B H27F 109.5 . .
H27E C27B H27F 109.5 . .
C29 C28 C33 122.7(7) . .
C29 C28 N8 132.3(7) . .
C33 C28 N8 105.0(6) . .
C30 C29 C28 116.6(8) . .
C30 C29 H29 121.7 . .
C28 C29 H29 121.7 . .
C29 C30 C31 121.2(7) . .
C29 C30 H30 119.4 . .
C31 C30 H30 119.4 . .
C32 C31 C30 122.7(7) . .
C32 C31 H31 118.7 . .
C30 C31 H31 118.7 . .
C31 C32 C33 116.9(7) . .
C31 C32 H32 121.6 . .
C33 C32 H32 121.6 . .
N7 C33 C28 109.0(6) . .
N7 C33 C32 130.9(6) . .
C28 C33 C32 120.0(6) . .
N6 C34 C35 110.1(5) . .
N6 C34 H34A 109.6 . .
C35 C34 H34A 109.6 . .
N6 C34 H34B 109.6 . .
C35 C34 H34B 109.6 . .
H34A C34 H34B 108.2 . .
N9 C35 N10 112.8(6) . .
N9 C35 C34 122.0(6) . .
N10 C35 C34 125.2(6) . .
N10 C36 C37 113.2(7) . .
N10 C36 H36A 108.9 . .
C37 C36 H36A 108.9 . .
N10 C36 H36B 108.9 . .
C37 C36 H36B 108.9 . .
H36A C36 H36B 107.8 . .
C36 C37 H37A 109.5 . .
C36 C37 H37B 109.5 . .
H37A C37 H37B 109.5 . .
C36 C37 H37C 109.5 . .
H37A C37 H37C 109.5 . .
H37B C37 H37C 109.5 . .
C39 C38 C43 123.1(7) . .
C39 C38 N10 131.7(7) . .
C43 C38 N10 105.2(6) . .
C40 C39 C38 116.3(7) . .
C40 C39 H39 121.9 . .
C38 C39 H39 121.9 . .
C39 C40 C41 121.9(7) . .
C39 C40 H40 119.1 . .
C41 C40 H40 119.1 . .
C40 C41 C42 121.7(7) . .
C40 C41 H41 119.2 . .
C42 C41 H41 119.2 . .
C43 C42 C41 116.9(7) . .
C43 C42 H42 121.5 . .
C41 C42 H42 121.5 . .
N9 C43 C42 130.3(6) . .
N9 C43 C38 109.5(6) . .
C42 C43 C38 120.2(6) . .
N11 C44 C45 107.9(5) . .
N11 C44 H44A 110.1 . .
C45 C44 H44A 110.1 . .
N11 C44 H44B 110.1 . .
C45 C44 H44B 110.1 . .
H44A C44 H44B 108.4 . .
N15 C45 N14 113.7(6) . .
N15 C45 C44 120.5(6) . .
N14 C45 C44 125.8(6) . .
N14 C46 C47 111.9(8) . .
N14 C46 H46A 109.2 . .
C47 C46 H46A 109.2 . .
N14 C46 H46B 109.2 . .
C47 C46 H46B 109.2 . .
H46A C46 H46B 107.9 . .
C46 C47 H47A 109.5 . .
C46 C47 H47B 109.5 . .
H47A C47 H47B 109.5 . .
C46 C47 H47C 109.5 . .
H47A C47 H47C 109.5 . .
H47B C47 H47C 109.5 . .
C49 C48 N14 132.3(7) . .
C49 C48 C53 121.5(7) . .
N14 C48 C53 106.2(5) . .
C50 C49 C48 116.7(8) . .
C50 C49 H49 121.6 . .
C48 C49 H49 121.6 . .
C51 C50 C49 121.6(7) . .
C51 C50 H50 119.2 . .
C49 C50 H50 119.2 . .
C52 C51 C50 122.0(7) . .
C52 C51 H51 119.0 . .
C50 C51 H51 119.0 . .
C51 C52 C53 117.2(7) . .
C51 C52 H52 121.4 . .
C53 C52 H52 121.4 . .
C52 C53 N15 130.7(6) . .
C52 C53 C48 121.0(6) . .
N15 C53 C48 108.3(6) . .
N11 C54 C55 111.9(5) . .
N11 C54 H54A 109.2 . .
C55 C54 H54A 109.2 . .
N11 C54 H54B 109.2 . .
C55 C54 H54B 109.2 . .
H54A C54 H54B 107.9 . .
N12 C55 N13 112.6(5) . .
N12 C55 C54 122.8(5) . .
N13 C55 C54 124.6(5) . .
N13 C56 C57 110.8(5) . .
N13 C56 H56A 109.5 . .
C57 C56 H56A 109.5 . .
N13 C56 H56B 109.5 . .
C57 C56 H56B 109.5 . .
H56A C56 H56B 108.1 . .
C56 C57 H57A 109.5 . .
C56 C57 H57B 109.5 . .
H57A C57 H57B 109.5 . .
C56 C57 H57C 109.5 . .
H57A C57 H57C 109.5 . .
H57B C57 H57C 109.5 . .
N13 C58 C63 105.7(5) . .
N13 C58 C59 131.5(6) . .
C63 C58 C59 122.8(6) . .
C60 C59 C58 116.1(6) . .
C60 C59 H59 121.9 . .
C58 C59 H59 121.9 . .
C59 C60 C61 121.6(6) . .
C59 C60 H60 119.2 . .
C61 C60 H60 119.2 . .
C62 C61 C60 121.8(7) . .
C62 C61 H61 119.1 . .
C60 C61 H61 119.1 . .
C61 C62 C63 117.1(6) . .
C61 C62 H62 121.4 . .
C63 C62 H62 121.4 . .
N12 C63 C58 109.2(5) . .
N12 C63 C62 130.3(6) . .
C58 C63 C62 120.5(6) . .
N11 C64 C65 108.7(5) . .
N11 C64 H64A 109.9 . .
C65 C64 H64A 109.9 . .
N11 C64 H64B 109.9 . .
C65 C64 H64B 109.9 . .
H64A C64 H64B 108.3 . .
O7 C65 C66 109.9(5) . .
O7 C65 C64 108.5(4) . .
C66 C65 C64 110.9(5) . .
O7 C65 H65 109.2 . .
C66 C65 H65 109.2 . .
C64 C65 H65 109.2 . .
N16 C66 C65 108.1(5) . .
N16 C66 H66A 110.1 . .
C65 C66 H66A 110.1 . .
N16 C66 H66B 110.1 . .
C65 C66 H66B 110.1 . .
H66A C66 H66B 108.4 . .
N16 C67 C68 111.4(5) . .
N16 C67 H67A 109.3 . .
C68 C67 H67A 109.3 . .
N16 C67 H67B 109.3 . .
C68 C67 H67B 109.3 . .
H67A C67 H67B 108.0 . .
N18 C68 N17 112.0(5) . .
N18 C68 C67 123.5(5) . .
N17 C68 C67 124.5(5) . .
N17 C69 C70 111.6(5) . .
N17 C69 H69A 109.3 . .
C70 C69 H69A 109.3 . .
N17 C69 H69B 109.3 . .
C70 C69 H69B 109.3 . .
H69A C69 H69B 108.0 . .
C69 C70 H70A 109.5 . .
C69 C70 H70B 109.5 . .
H70A C70 H70B 109.5 . .
C69 C70 H70C 109.5 . .
H70A C70 H70C 109.5 . .
H70B C70 H70C 109.5 . .
N17 C71 C76 106.3(5) . .
N17 C71 C72 131.1(6) . .
C76 C71 C72 122.5(6) . .
C73 C72 C71 115.1(6) . .
C73 C72 H72 122.4 . .
C71 C72 H72 122.4 . .
C72 C73 C74 122.8(7) . .
C72 C73 H73 118.6 . .
C74 C73 H73 118.6 . .
C75 C74 C73 121.8(7) . .
C75 C74 H74 119.1 . .
C73 C74 H74 119.1 . .
C74 C75 C76 116.4(6) . .
C74 C75 H75 121.8 . .
C76 C75 H75 121.8 . .
N18 C76 C75 130.5(6) . .
N18 C76 C71 108.3(5) . .
C75 C76 C71 121.2(6) . .
N16 C77 C78 109.1(5) . .
N16 C77 H77A 109.9 . .
C78 C77 H77A 109.9 . .
N16 C77 H77B 109.9 . .
C78 C77 H77B 109.9 . .
H77A C77 H77B 108.3 . .
N20 C78 N19 113.0(5) . .
N20 C78 C77 121.7(5) . .
N19 C78 C77 125.2(5) . .
N19 C79 C80 112.0(6) . .
N19 C79 H79A 109.2 . .
C80 C79 H79A 109.2 . .
N19 C79 H79B 109.2 . .
C80 C79 H79B 109.2 . .
H79A C79 H79B 107.9 . .
C79 C80 H80A 109.5 . .
C79 C80 H80B 109.5 . .
H80A C80 H80B 109.5 . .
C79 C80 H80C 109.5 . .
H80A C80 H80C 109.5 . .
H80B C80 H80C 109.5 . .
N19 C81 C82 132.1(7) . .
N19 C81 C86 105.5(5) . .
C82 C81 C86 122.4(6) . .
C83 C82 C81 116.9(7) . .
C83 C82 H82 121.5 . .
C81 C82 H82 121.5 . .
C82 C83 C84 121.6(7) . .
C82 C83 H83 119.2 . .
C84 C83 H83 119.2 . .
C85 C84 C83 121.5(7) . .
C85 C84 H84 119.2 . .
C83 C84 H84 119.2 . .
C84 C85 C86 117.1(7) . .
C84 C85 H85 121.5 . .
C86 C85 H85 121.5 . .
N20 C86 C85 130.8(6) . .
N20 C86 C81 108.7(6) . .
C85 C86 C81 120.5(6) . .
O8 C87 N21 124.7(6) . .
O8 C87 H87 117.7 . .
N21 C87 H87 117.7 . .
N21 C88 H88A 109.5 . .
N21 C88 H88B 109.5 . .
H88A C88 H88B 109.5 . .
N21 C88 H88C 109.5 . .
H88A C88 H88C 109.5 . .
H88B C88 H88C 109.5 . .
N21 C89 H89A 109.5 . .
N21 C89 H89B 109.5 . .
H89A C89 H89B 109.5 . .
N21 C89 H89C 109.5 . .
H89A C89 H89C 109.5 . .
H89B C89 H89C 109.5 . .
O9 C90 N22 122.4(6) . .
O9 C90 H90 118.8 . .
N22 C90 H90 118.8 . .
N22 C91 H91A 109.5 . .
N22 C91 H91B 109.5 . .
H91A C91 H91B 109.5 . .
N22 C91 H91C 109.5 . .
H91A C91 H91C 109.5 . .
H91B C91 H91C 109.5 . .
N22 C92 H92A 109.5 . .
N22 C92 H92B 109.5 . .
H92A C92 H92B 109.5 . .
N22 C92 H92C 109.5 . .
H92A C92 H92C 109.5 . .
H92B C92 H92C 109.5 . .
C1 N1 C21 114.3(5) . .
C1 N1 C11 111.2(5) . .
C21 N1 C11 111.0(5) . .
C1 N1 Fe1 108.8(4) . .
C21 N1 Fe1 103.2(3) . .
C11 N1 Fe1 107.9(3) . .
C2 N2 C8 107.1(5) . .
C2 N2 C9 128.6(6) . .
C8 N2 C9 124.1(6) . .
C2 N3 C3 105.2(5) . .
C2 N3 Fe1 116.4(4) . .
C3 N3 Fe1 138.3(4) . .
C12 N4 C15 107.2(5) . .
C12 N4 C13 127.6(5) . .
C15 N4 C13 125.0(5) . .
C12 N5 C20 106.2(5) . .
C12 N5 Fe1 116.4(4) . .
C20 N5 Fe1 137.3(4) . .
C24 N6 C34 111.7(5) . .
C24 N6 C23 112.5(5) . .
C34 N6 C23 112.2(5) . .
C24 N6 Fe2 107.9(4) . .
C34 N6 Fe2 108.5(4) . .
C23 N6 Fe2 103.4(4) . .
C25 N7 C33 106.2(5) . .
C25 N7 Fe2 116.3(4) . .
C33 N7 Fe2 137.4(4) . .
C25 N8 C28 107.1(6) . .
C25 N8 C26 128.2(7) . .
C28 N8 C26 124.8(7) . .
C35 N9 C43 105.5(6) . .
C35 N9 Fe2 117.2(5) . .
C43 N9 Fe2 137.2(4) . .
C35 N10 C38 107.0(5) . .
C35 N10 C36 127.3(6) . .
C38 N10 C36 125.6(6) . .
C44 N11 C54 111.9(5) . .
C44 N11 C64 113.7(5) . .
C54 N11 C64 112.7(4) . .
C44 N11 Fe4 105.7(4) . .
C54 N11 Fe4 109.5(4) . .
C64 N11 Fe4 102.6(4) . .
C55 N12 C63 105.8(5) . .
C55 N12 Fe4 117.9(4) . .
C63 N12 Fe4 136.2(4) . .
C55 N13 C58 106.6(5) . .
C55 N13 C56 127.9(5) . .
C58 N13 C56 125.3(5) . .
C45 N14 C48 106.0(6) . .
C45 N14 C46 128.7(6) . .
C48 N14 C46 125.0(6) . .
C45 N15 C53 105.7(5) . .
C45 N15 Fe4 116.8(4) . .
C53 N15 Fe4 137.4(5) . .
C66 N16 C77 112.5(5) . .
C66 N16 C67 112.1(5) . .
C77 N16 C67 112.3(5) . .
C66 N16 Fe5 102.0(3) . .
C77 N16 Fe5 107.3(3) . .
C67 N16 Fe5 109.9(3) . .
C68 N17 C71 106.8(5) . .
C68 N17 C69 125.9(5) . .
C71 N17 C69 126.3(5) . .
C68 N18 C76 106.7(5) . .
C68 N18 Fe5 118.0(4) . .
C76 N18 Fe5 135.4(4) . .
C78 N19 C81 106.9(5) . .
C78 N19 C79 128.1(5) . .
C81 N19 C79 124.0(5) . .
C78 N20 C86 105.8(5) . .
C78 N20 Fe5 116.8(4) . .
C86 N20 Fe5 136.4(4) . .
C87 N21 C88 121.6(6) . .
C87 N21 C89 120.8(6) . .
C88 N21 C89 117.4(6) . .
C90 N22 C92 121.3(6) . .
C90 N22 C91 120.9(6) . .
C92 N22 C91 117.8(6) . .
C22 O1 Fe1 116.1(4) . .
C22 O1 Fe2 115.8(4) . .
Fe1 O1 Fe2 125.7(2) . .
Fe3 O2 Fe1 132.2(2) . .
Fe3 O2 H2 91(5) . .
Fe1 O2 H2 85(5) . .
Fe3 O3 Fe2 131.4(2) . .
Fe3 O3 H3 76(7) . .
Fe2 O3 H3 105(7) . .
Fe3 O4 Fe4 97.17(17) . .
Fe3 O4 H4A 173(6) . .
Fe4 O4 H4A 90(6) . .
Fe3 O5 Fe4 100.60(18) . .
Fe3 O5 H5A 98(4) . .
Fe4 O5 H5A 90(4) . .
Fe5 O6 Fe3 136.5(2) . .
C65 O7 Fe5 121.2(3) . .
C65 O7 Fe4 114.0(3) . .
Fe5 O7 Fe4 123.7(2) . .
C87 O8 Fe3 122.2(4) . .
C90 O9 Fe5 123.5(4) . .
O1 Fe1 O2 108.02(17) . .
O1 Fe1 N5 111.1(2) . .
O2 Fe1 N5 97.37(18) . .
O1 Fe1 N3 125.9(2) . .
O2 Fe1 N3 99.71(19) . .
N5 Fe1 N3 110.2(2) . .
O1 Fe1 N1 80.31(18) . .
O2 Fe1 N1 171.49(19) . .
N5 Fe1 N1 77.55(19) . .
N3 Fe1 N1 76.0(2) . .
O1 Fe2 O3 106.38(18) . .
O1 Fe2 N9 109.8(2) . .
O3 Fe2 N9 95.21(19) . .
O1 Fe2 N7 127.5(2) . .
O3 Fe2 N7 104.28(19) . .
N9 Fe2 N7 108.7(2) . .
O1 Fe2 N6 80.30(18) . .
O3 Fe2 N6 170.9(2) . .
N9 Fe2 N6 76.4(2) . .
N7 Fe2 N6 75.4(2) . .
O6 Fe3 O3 98.49(18) . .
O6 Fe3 O4 97.48(17) . .
O3 Fe3 O4 163.48(17) . .
O6 Fe3 O5 97.20(17) . .
O3 Fe3 O5 92.33(17) . .
O4 Fe3 O5 81.52(17) . .
O6 Fe3 O2 96.42(17) . .
O3 Fe3 O2 93.93(18) . .
O4 Fe3 O2 88.41(17) . .
O5 Fe3 O2 164.00(18) . .
O6 Fe3 O8 174.38(16) . .
O3 Fe3 O8 77.91(16) . .
O4 Fe3 O8 86.46(16) . .
O5 Fe3 O8 87.31(16) . .
O2 Fe3 O8 79.65(16) . .
O6 Fe3 H3 84(2) . .
O3 Fe3 H3 24.4(8) . .
O4 Fe3 H3 165(2) . .
O5 Fe3 H3 113.5(17) . .
O2 Fe3 H3 76(2) . .
O8 Fe3 H3 91(3) . .
O7 Fe4 O5 106.73(17) . .
O7 Fe4 N12 94.76(17) . .
O5 Fe4 N12 98.36(17) . .
O7 Fe4 N15 148.1(2) . .
O5 Fe4 N15 101.96(19) . .
N12 Fe4 N15 94.65(19) . .
O7 Fe4 O4 84.76(15) . .
O5 Fe4 O4 74.10(15) . .
N12 Fe4 O4 171.88(18) . .
N15 Fe4 O4 89.94(17) . .
O7 Fe4 N11 78.72(17) . .
O5 Fe4 N11 172.82(17) . .
N12 Fe4 N11 76.28(18) . .
N15 Fe4 N11 74.04(19) . .
O4 Fe4 N11 111.49(16) . .
O6 Fe5 O7 102.12(17) . .
O6 Fe5 N18 102.42(19) . .
O7 Fe5 N18 92.91(19) . .
O6 Fe5 O9 98.27(16) . .
O7 Fe5 O9 92.34(17) . .
N18 Fe5 O9 157.05(17) . .
O6 Fe5 N20 106.44(19) . .
O7 Fe5 N20 150.97(18) . .
N18 Fe5 N20 86.0(2) . .
O9 Fe5 N20 78.67(18) . .
O6 Fe5 N16 178.79(18) . .
O7 Fe5 N16 76.97(17) . .
N18 Fe5 N16 76.88(18) . .
O9 Fe5 N16 82.59(16) . .
N20 Fe5 N16 74.54(18) . .
N23 C93 H93A 109.5 . .
N23 C93 H93B 109.5 . .
H93A C93 H93B 109.5 . .
N23 C93 H93C 109.5 . .
H93A C93 H93C 109.5 . .
H93B C93 H93C 109.5 . .
N23 C94 H94A 109.5 . .
N23 C94 H94B 109.5 . .
H94A C94 H94B 109.5 . .
N23 C94 H94C 109.5 . .
H94A C94 H94C 109.5 . .
H94B C94 H94C 109.5 . .
O10 C95 N23 126.0(18) . .
O10 C95 H95 117.0 . .
N23 C95 H95 117.0 . .
C95 N23 C94 127.5(13) . .
C95 N23 C93 115.8(13) . .
C94 N23 C93 115.7(10) . .
N24 C96 H96A 109.5 . .
N24 C96 H96B 109.5 . .
H96A C96 H96B 109.5 . .
N24 C96 H96C 109.5 . .
H96A C96 H96C 109.5 . .
H96B C96 H96C 109.5 . .
N24 C97 H97A 109.5 . .
N24 C97 H97B 109.5 . .
H97A C97 H97B 109.5 . .
N24 C97 H97C 109.5 . .
H97A C97 H97C 109.5 . .
H97B C97 H97C 109.5 . .
O11 C98 N24 126.2(7) . .
O11 C98 H98 116.9 . .
N24 C98 H98 116.9 . .
C98 N24 C97 121.8(7) . .
C98 N24 C96 121.1(7) . .
C97 N24 C96 117.1(7) . .
O12B C1A C99B 115.1(15) . .
O12B C1A H1AA 108.5 . .
C99B C1A H1AA 108.5 . .
O12B C1A H1AB 108.5 . .
C99B C1A H1AB 108.5 . .
H1AA C1A H1AB 107.5 . .
C1C C1B H1BA 120.0 . .
C1C C1B H1BB 120.0 . .
H1BA C1B H1BB 120.0 . .
O12B C1C C1B 112.8(16) . .
O12B C1C H1CA 109.0 . .
C1B C1C H1CA 109.0 . .
O12B C1C H1CB 109.0 . .
C1B C1C H1CB 109.0 . .
H1CA C1C H1CB 107.8 . .
C1A C99B H99A 109.5 . .
C1A C99B H99B 109.5 . .
H99A C99B H99B 109.5 . .
C1A C99B H99C 109.5 . .
H99A C99B H99C 109.5 . .
H99B C99B H99C 109.5 . .
C1A O12B C1C 108.3(14) . .
O12A C100 C99A 128(2) . .
O12A C100 H10D 105.4 . .
C99A C100 H10D 105.4 . .
O12A C100 H10E 105.4 . .
C99A C100 H10E 105.4 . .
H10D C100 H10E 106.0 . .
O12A C101 C102 117(2) . .
O12A C101 H10F 107.9 . .
C102 C101 H10F 107.9 . .
O12A C101 H10G 107.9 . .
C102 C101 H10G 107.9 . .
H10F C101 H10G 107.2 . .
C100 O12A C101 136.6(19) . .
N25B C1F H1FA 109.5 2_666 .
N25B C1F H1FB 109.5 2_666 .
H1FA C1F H1FB 109.5 . .
N25B C1F H1FC 109.5 2_666 .
H1FA C1F H1FC 109.5 . .
H1FB C1F H1FC 109.5 . .
N25B C105 O13A 129(2) 2_666 2_666
N25B C105 N25A 30.5(9) 2_666 2_666
O13A C105 N25A 110(2) 2_666 2_666
N25B C105 O13B 118.2(18) 2_666 2_666
O13A C105 O13B 38.5(12) 2_666 2_666
N25A C105 O13B 121.4(17) 2_666 2_666
N25B C105 H105 120.9 2_666 .
O13A C105 H105 98.6 2_666 .
N25A C105 H105 109.3 2_666 .
O13B C105 H105 120.9 2_666 .
N25B C1D H1DA 109.5 . .
N25B C1D H1DB 109.5 . .
H1DA C1D H1DB 109.5 . .
N25B C1D H1DC 109.5 . .
H1DA C1D H1DC 109.5 . .
H1DB C1D H1DC 109.5 . .
C105 N25B C1D 116.2(18) 2_666 .
C105 N25B C1F 117.6(17) 2_666 2_666
C1D N25B C1F 116.8(18) . 2_666
F15 B4 F14 111.8(7) . .
F15 B4 F13 110.8(7) . .
F14 B4 F13 107.3(6) . .
F15 B4 F16 106.2(6) . .
F14 B4 F16 110.6(7) . .
F13 B4 F16 110.1(6) . .
F3 B1 F4 110.1(6) . .
F3 B1 F2 110.0(6) . .
F4 B1 F2 110.4(7) . .
F3 B1 F1 108.9(7) . .
F4 B1 F1 108.8(6) . .
F2 B1 F1 108.6(6) . .
F12 B3 F10 109.8(9) . .
F12 B3 F9 109.6(8) . .
F10 B3 F9 110.5(8) . .
F12 B3 F11 109.1(8) . .
F10 B3 F11 110.4(8) . .
F9 B3 F11 107.3(8) . .
F6 B2 F7 111.3(7) . .
F6 B2 F5 110.0(7) . .
F7 B2 F5 109.0(7) . .
F6 B2 F8 109.6(7) . .
F7 B2 F8 107.2(7) . .
F5 B2 F8 109.6(7) . .
C103 N25A C105 112(2) . 2_666
C103 N25A C104 158(3) . 2_666
C105 N25A C104 90.1(19) 2_666 2_666

loop_
_geom_bond_atom_site_label_1
_geom_bond_atom_site_label_2
_geom_bond_distance
_geom_bond_site_symmetry_2
C1 N1 1.475(8) .
C1 C2 1.502(9) .
C1 H1A 0.9900 .
C1 H1B 0.9900 .
C2 N3 1.339(7) .
C2 N2 1.348(9) .
C3 C8 1.391(9) .
C3 N3 1.401(9) .
C3 C4 1.412(8) .
C4 C5 1.367(10) .
C4 H4 0.9500 .
C5 C6 1.408(10) .
C5 H5 0.9500 .
C6 C7 1.385(10) .
C6 H6 0.9500 .
C7 C8 1.393(10) .
C7 H7 0.9500 .
C8 N2 1.402(8) .
C9 N2 1.480(8) .
C9 C10 1.501(10) .
C9 H9A 0.9900 .
C9 H9B 0.9900 .
C10 H10A 0.9800 .
C10 H10B 0.9800 .
C10 H10C 0.9800 .
C11 N1 1.490(8) .
C11 C12 1.494(9) .
C11 H11A 0.9900 .
C11 H11B 0.9900 .
C12 N5 1.316(8) .
C12 N4 1.337(8) .
C13 N4 1.483(8) .
C13 C14 1.508(10) .
C13 H13A 0.9900 .
C13 H13B 0.9900 .
C14 H14A 0.9800 .
C14 H14B 0.9800 .
C14 H14C 0.9800 .
C15 N4 1.388(8) .
C15 C20 1.396(9) .
C15 C16 1.400(10) .
C16 C17 1.367(10) .
C16 H16 0.9500 .
C17 C18 1.411(11) .
C17 H17 0.9500 .
C18 C19 1.381(10) .
C18 H18 0.9500 .
C19 C20 1.406(8) .
C19 H19 0.9500 .
C20 N5 1.383(8) .
C21 N1 1.475(9) .
C21 C22 1.530(8) .
C21 H21A 0.9900 .
C21 H21B 0.9900 .
C22 O1 1.433(7) .
C22 C23 1.529(9) .
C22 H22 1.0000 .
C23 N6 1.485(8) .
C23 H23A 0.9900 .
C23 H23B 0.9900 .
C24 N6 1.475(9) .
C24 C25 1.507(9) .
C24 H24A 0.9900 .
C24 H24B 0.9900 .
C25 N7 1.318(8) .
C25 N8 1.353(9) .
C26 C27A 1.36(3) .
C26 N8 1.469(10) .
C26 C27B 1.64(3) .
C26 H26A 0.9900 .
C26 H26B 0.9900 .
C26 H26C 0.9900 .
C26 H26D 0.9900 .
C27A H27A 0.9800 .
C27A H27B 0.9800 .
C27A H27C 0.9800 .
C27B H27D 0.9800 .
C27B H27E 0.9800 .
C27B H27F 0.9800 .
C28 C29 1.385(11) .
C28 C33 1.403(10) .
C28 N8 1.408(9) .
C29 C30 1.384(12) .
C29 H29 0.9500 .
C30 C31 1.396(12) .
C30 H30 0.9500 .
C31 C32 1.373(10) .
C31 H31 0.9500 .
C32 C33 1.404(9) .
C32 H32 0.9500 .
C33 N7 1.394(8) .
C34 N6 1.475(9) .
C34 C35 1.491(10) .
C34 H34A 0.9900 .
C34 H34B 0.9900 .
C35 N9 1.327(8) .
C35 N10 1.346(9) .
C36 N10 1.464(9) .
C36 C37 1.477(11) .
C36 H36A 0.9900 .
C36 H36B 0.9900 .
C37 H37A 0.9800 .
C37 H37B 0.9800 .
C37 H37C 0.9800 .
C38 C39 1.383(11) .
C38 C43 1.396(10) .
C38 N10 1.401(9) .
C39 C40 1.378(11) .
C39 H39 0.9500 .
C40 C41 1.392(11) .
C40 H40 0.9500 .
C41 C42 1.394(10) .
C41 H41 0.9500 .
C42 C43 1.393(10) .
C42 H42 0.9500 .
C43 N9 1.389(9) .
C44 N11 1.463(8) .
C44 C45 1.514(10) .
C44 H44A 0.9900 .
C44 H44B 0.9900 .
C45 N15 1.313(9) .
C45 N14 1.350(8) .
C46 N14 1.456(10) .
C46 C47 1.515(12) .
C46 H46A 0.9900 .
C46 H46B 0.9900 .
C47 H47A 0.9800 .
C47 H47B 0.9800 .
C47 H47C 0.9800 .
C48 C49 1.393(9) .
C48 N14 1.398(9) .
C48 C53 1.400(10) .
C49 C50 1.390(12) .
C49 H49 0.9500 .
C50 C51 1.385(12) .
C50 H50 0.9500 .
C51 C52 1.379(10) .
C51 H51 0.9500 .
C52 C53 1.391(10) .
C52 H52 0.9500 .
C53 N15 1.399(8) .
C54 N11 1.470(7) .
C54 C55 1.494(9) .
C54 H54A 0.9900 .
C54 H54B 0.9900 .
C55 N12 1.322(8) .
C55 N13 1.356(7) .
C56 N13 1.481(7) .
C56 C57 1.513(9) .
C56 H56A 0.9900 .
C56 H56B 0.9900 .
C57 H57A 0.9800 .
C57 H57B 0.9800 .
C57 H57C 0.9800 .
C58 N13 1.393(8) .
C58 C63 1.395(8) .
C58 C59 1.398(9) .
C59 C60 1.384(10) .
C59 H59 0.9500 .
C60 C61 1.406(10) .
C60 H60 0.9500 .
C61 C62 1.384(9) .
C61 H61 0.9500 .
C62 C63 1.400(9) .
C62 H62 0.9500 .
C63 N12 1.383(8) .
C64 N11 1.477(8) .
C64 C65 1.530(9) .
C64 H64A 0.9900 .
C64 H64B 0.9900 .
C65 O7 1.418(7) .
C65 C66 1.530(8) .
C65 H65 1.0000 .
C66 N16 1.475(8) .
C66 H66A 0.9900 .
C66 H66B 0.9900 .
C67 N16 1.486(7) .
C67 C68 1.488(8) .
C67 H67A 0.9900 .
C67 H67B 0.9900 .
C68 N18 1.324(7) .
C68 N17 1.354(8) .
C69 N17 1.473(7) .
C69 C70 1.505(10) .
C69 H69A 0.9900 .
C69 H69B 0.9900 .
C70 H70A 0.9800 .
C70 H70B 0.9800 .
C70 H70C 0.9800 .
C71 N17 1.390(8) .
C71 C76 1.396(8) .
C71 C72 1.401(9) .
C72 C73 1.376(10) .
C72 H72 0.9500 .
C73 C74 1.402(11) .
C73 H73 0.9500 .
C74 C75 1.378(10) .
C74 H74 0.9500 .
C75 C76 1.395(9) .
C75 H75 0.9500 .
C76 N18 1.385(8) .
C77 N16 1.478(8) .
C77 C78 1.497(9) .
C77 H77A 0.9900 .
C77 H77B 0.9900 .
C78 N20 1.314(8) .
C78 N19 1.352(8) .
C79 N19 1.477(8) .
C79 C80 1.482(10) .
C79 H79A 0.9900 .
C79 H79B 0.9900 .
C80 H80A 0.9800 .
C80 H80B 0.9800 .
C80 H80C 0.9800 .
C81 N19 1.385(8) .
C81 C82 1.385(9) .
C81 C86 1.408(9) .
C82 C83 1.371(11) .
C82 H82 0.9500 .
C83 C84 1.419(11) .
C83 H83 0.9500 .
C84 C85 1.380(10) .
C84 H84 0.9500 .
C85 C86 1.400(9) .
C85 H85 0.9500 .
C86 N20 1.388(8) .
C87 O8 1.238(8) .
C87 N21 1.329(8) .
C87 H87 0.9500 .
C88 N21 1.461(9) .
C88 H88A 0.9800 .
C88 H88B 0.9800 .
C88 H88C 0.9800 .
C89 N21 1.463(10) .
C89 H89A 0.9800 .
C89 H89B 0.9800 .
C89 H89C 0.9800 .
C90 O9 1.245(7) .
C90 N22 1.314(9) .
C90 H90 0.9500 .
C91 N22 1.454(8) .
C91 H91A 0.9800 .
C91 H91B 0.9800 .
C91 H91C 0.9800 .
C92 N22 1.446(10) .
C92 H92A 0.9800 .
C92 H92B 0.9800 .
C92 H92C 0.9800 .
N1 Fe1 2.318(5) .
N3 Fe1 2.111(6) .
N5 Fe1 2.087(5) .
N6 Fe2 2.327(5) .
N7 Fe2 2.098(5) .
N9 Fe2 2.084(6) .
N11 Fe4 2.375(5) .
N12 Fe4 2.117(5) .
N15 Fe4 2.142(5) .
N16 Fe5 2.358(5) .
N18 Fe5 2.094(5) .
N20 Fe5 2.138(5) .
O1 Fe1 1.979(4) .
O1 Fe2 1.989(4) .
O2 Fe3 1.973(4) .
O2 Fe1 2.004(4) .
O2 H2 0.81(2) .
O3 Fe3 1.953(4) .
O3 Fe2 1.994(4) .
O3 H3 0.82(2) .
O4 Fe3 1.956(4) .
O4 Fe4 2.171(4) .
O4 H4A 0.81(2) .
O5 Fe3 1.958(4) .
O5 Fe4 2.068(4) .
O5 H5A 0.81(2) .
O6 Fe5 1.770(4) .
O6 Fe3 1.829(4) .
O7 Fe5 1.971(4) .
O7 Fe4 2.024(4) .
O8 Fe3 2.234(4) .
O9 Fe5 2.113(4) .
Fe3 H3 1.92(10) .
C93 N23 1.476(14) .
C93 H93A 0.9800 .
C93 H93B 0.9800 .
C93 H93C 0.9800 .
C94 N23 1.390(13) .
C94 H94A 0.9800 .
C94 H94B 0.9800 .
C94 H94C 0.9800 .
C95 O10 1.268(16) .
C95 N23 1.282(16) .
C95 H95 0.9500 .
C96 N24 1.467(11) .
C96 H96A 0.9800 .
C96 H96B 0.9800 .
C96 H96C 0.9800 .
C97 N24 1.450(11) .
C97 H97A 0.9800 .
C97 H97B 0.9800 .
C97 H97C 0.9800 .
C98 O11 1.227(9) .
C98 N24 1.320(10) .
C98 H98 0.9500 .
C1A O12B 1.326(14) .
C1A C99B 1.502(16) .
C1A H1AA 0.9900 .
C1A H1AB 0.9900 .
C1B C1C 1.474(16) .
C1B H1BA 0.9500 .
C1B H1BB 0.9500 .
C1C O12B 1.359(14) .
C1C H1CA 0.9900 .
C1C H1CB 0.9900 .
C99B H99A 0.9800 .
C99B H99B 0.9800 .
C99B H99C 0.9800 .
C99A C100 1.495(18) .
C99A H99D 0.9800 .
C99A H99E 0.9800 .
C99A H99F 0.9800 .
C100 O12A 1.331(15) .
C100 H10D 0.9900 .
C100 H10E 0.9900 .
C101 O12A 1.354(15) .
C101 C102 1.505(18) .
C101 H10F 0.9900 .
C101 H10G 0.9900 .
C102 H10H 0.9800 .
C102 H10I 0.9800 .
C102 H10J 0.9800 .
C104 N25A 1.76(5) 2_666
C104 H10K 0.9800 .
C104 H10L 0.9800 .
C104 H10M 0.9800 .
C1F N25B 1.66(3) 2_666
C1F H1FA 0.9800 .
C1F H1FB 0.9800 .
C1F H1FC 0.9800 .
C105 N25B 1.27(2) 2_666
C105 O13A 1.32(3) 2_666
C105 N25A 1.39(3) 2_666
C105 O13B 1.44(2) 2_666
C105 H105 0.9500 .
O13A C105 1.32(3) 2_666
O13B C105 1.44(2) 2_666
C1D N25B 1.38(3) .
C1D H1DA 0.9800 .
C1D H1DB 0.9800 .
C1D H1DC 0.9800 .
N25B C105 1.27(2) 2_666
N25B C1F 1.66(3) 2_666
B4 F15 1.349(9) .
B4 F14 1.352(9) .
B4 F13 1.376(9) .
B4 F16 1.391(9) .
B1 F3 1.385(9) .
B1 F4 1.389(10) .
B1 F2 1.393(9) .
B1 F1 1.417(10) .
B3 F12 1.373(13) .
B3 F10 1.387(12) .
B3 F9 1.391(12) .
B3 F11 1.403(10) .
B2 F6 1.374(9) .
B2 F7 1.385(11) .
B2 F5 1.392(11) .
B2 F8 1.395(10) .
C103 N25A 1.24(4) .
C103 H10N 0.9800 .
C103 H10O 0.9800 .
C103 H10P 0.9800 .
N25A C105 1.39(3) 2_666
N25A C104 1.76(5) 2_666

loop_
_geom_torsion_atom_site_label_1
_geom_torsion_atom_site_label_2
_geom_torsion_atom_site_label_3
_geom_torsion_atom_site_label_4
_geom_torsion
N1 C1 C2 N3 -22.8(8)
N1 C1 C2 N2 161.0(6)
C8 C3 C4 C5 2.0(9)
N3 C3 C4 C5 -174.8(6)
C3 C4 C5 C6 -1.0(10)
C4 C5 C6 C7 -0.8(11)
C5 C6 C7 C8 1.4(11)
N3 C3 C8 C7 176.1(6)
C4 C3 C8 C7 -1.4(10)
N3 C3 C8 N2 -1.2(7)
C4 C3 C8 N2 -178.7(6)
C6 C7 C8 C3 -0.3(10)
C6 C7 C8 N2 176.2(7)
N1 C11 C12 N5 -20.6(9)
N1 C11 C12 N4 162.4(6)
N4 C15 C16 C17 -179.0(7)
C20 C15 C16 C17 -0.1(11)
C15 C16 C17 C18 -0.8(12)
C16 C17 C18 C19 1.4(13)
C17 C18 C19 C20 -1.0(11)
N4 C15 C20 N5 -0.4(7)
C16 C15 C20 N5 -179.5(6)
N4 C15 C20 C19 179.5(6)
C16 C15 C20 C19 0.4(11)
C18 C19 C20 N5 -179.9(7)
C18 C19 C20 C15 0.2(10)
N1 C21 C22 O1 -52.0(7)
N1 C21 C22 C23 -172.8(5)
O1 C22 C23 N6 51.4(7)
C21 C22 C23 N6 171.6(5)
N6 C24 C25 N7 27.1(9)
N6 C24 C25 N8 -155.5(7)
C33 C28 C29 C30 -2.1(13)
N8 C28 C29 C30 178.4(9)
C28 C29 C30 C31 0.8(13)
C29 C30 C31 C32 0.4(13)
C30 C31 C32 C33 -0.4(11)
C29 C28 C33 N7 179.4(8)
N8 C28 C33 N7 -0.9(8)
C29 C28 C33 C32 2.1(12)
N8 C28 C33 C32 -178.3(7)
C31 C32 C33 N7 -177.4(7)
C31 C32 C33 C28 -0.7(11)
N6 C34 C35 N9 16.1(8)
N6 C34 C35 N10 -164.1(6)
C43 C38 C39 C40 -0.4(10)
N10 C38 C39 C40 -179.5(7)
C38 C39 C40 C41 1.7(10)
C39 C40 C41 C42 -2.4(12)
C40 C41 C42 C43 1.6(11)
C41 C42 C43 N9 -179.3(7)
C41 C42 C43 C38 -0.3(10)
C39 C38 C43 N9 178.9(6)
N10 C38 C43 N9 -1.8(7)
C39 C38 C43 C42 -0.3(10)
N10 C38 C43 C42 179.0(6)
N11 C44 C45 N15 -30.7(8)
N11 C44 C45 N14 151.6(6)
N14 C48 C49 C50 179.8(7)
C53 C48 C49 C50 0.4(10)
C48 C49 C50 C51 0.5(11)
C49 C50 C51 C52 -0.6(11)
C50 C51 C52 C53 -0.3(10)
C51 C52 C53 N15 -178.9(6)
C51 C52 C53 C48 1.2(9)
C49 C48 C53 C52 -1.3(10)
N14 C48 C53 C52 179.2(5)
C49 C48 C53 N15 178.8(6)
N14 C48 C53 N15 -0.7(7)
N11 C54 C55 N12 -12.3(8)
N11 C54 C55 N13 169.2(5)
N13 C58 C59 C60 -179.3(6)
C63 C58 C59 C60 -0.7(9)
C58 C59 C60 C61 0.3(10)
C59 C60 C61 C62 0.4(11)
C60 C61 C62 C63 -0.7(10)
N13 C58 C63 N12 -1.1(6)
C59 C58 C63 N12 180.0(5)
N13 C58 C63 C62 179.3(5)
C59 C58 C63 C62 0.4(9)
C61 C62 C63 N12 -179.2(6)
C61 C62 C63 C58 0.3(9)
N11 C64 C65 O7 59.2(6)
N11 C64 C65 C66 -180.0(4)
O7 C65 C66 N16 -48.1(6)
C64 C65 C66 N16 -168.0(4)
N16 C67 C68 N18 -3.6(8)
N16 C67 C68 N17 174.6(5)
N17 C71 C72 C73 -177.2(7)
C76 C71 C72 C73 2.3(10)
C71 C72 C73 C74 -1.1(12)
C72 C73 C74 C75 -1.0(14)
C73 C74 C75 C76 1.7(12)
C74 C75 C76 N18 178.6(7)
C74 C75 C76 C71 -0.5(11)
N17 C71 C76 N18 -1.2(7)
C72 C71 C76 N18 179.2(6)
N17 C71 C76 C75 178.0(6)
C72 C71 C76 C75 -1.6(10)
N16 C77 C78 N20 22.1(7)
N16 C77 C78 N19 -162.4(5)
N19 C81 C82 C83 177.8(7)
C86 C81 C82 C83 -0.7(10)
C81 C82 C83 C84 0.1(10)
C82 C83 C84 C85 0.6(11)
C83 C84 C85 C86 -0.7(10)
C84 C85 C86 N20 -179.7(6)
C84 C85 C86 C81 0.0(9)
N19 C81 C86 N20 1.6(7)
C82 C81 C86 N20 -179.5(6)
N19 C81 C86 C85 -178.2(5)
C82 C81 C86 C85 0.7(9)
C2 C1 N1 C21 145.2(5)
C2 C1 N1 C11 -88.1(6)
C2 C1 N1 Fe1 30.6(6)
C22 C21 N1 C1 -79.5(6)
C22 C21 N1 C11 153.8(5)
C22 C21 N1 Fe1 38.4(5)
C12 C11 N1 C1 143.6(5)
C12 C11 N1 C21 -87.9(6)
C12 C11 N1 Fe1 24.4(6)
N3 C2 N2 C8 -1.7(7)
C1 C2 N2 C8 174.8(6)
N3 C2 N2 C9 -177.1(6)
C1 C2 N2 C9 -0.6(10)
C3 C8 N2 C2 1.7(7)
C7 C8 N2 C2 -175.2(7)
C3 C8 N2 C9 177.4(6)
C7 C8 N2 C9 0.4(11)
C10 C9 N2 C2 98.6(8)
C10 C9 N2 C8 -76.1(8)
N2 C2 N3 C3 0.9(7)
C1 C2 N3 C3 -175.7(6)
N2 C2 N3 Fe1 177.3(4)
C1 C2 N3 Fe1 0.6(8)
C8 C3 N3 C2 0.2(7)
C4 C3 N3 C2 177.4(7)
C8 C3 N3 Fe1 -174.9(5)
C4 C3 N3 Fe1 2.2(11)
N5 C12 N4 C15 -0.6(7)
C11 C12 N4 C15 176.6(6)
N5 C12 N4 C13 -176.2(6)
C11 C12 N4 C13 1.0(10)
C20 C15 N4 C12 0.6(7)
C16 C15 N4 C12 179.6(8)
C20 C15 N4 C13 176.3(6)
C16 C15 N4 C13 -4.6(12)
C14 C13 N4 C12 91.2(8)
C14 C13 N4 C15 -83.8(8)
N4 C12 N5 C20 0.3(7)
C11 C12 N5 C20 -177.0(6)
N4 C12 N5 Fe1 -179.2(4)
C11 C12 N5 Fe1 3.6(8)
C15 C20 N5 C12 0.1(7)
C19 C20 N5 C12 -179.8(7)
C15 C20 N5 Fe1 179.4(5)
C19 C20 N5 Fe1 -0.5(12)
C25 C24 N6 C34 84.5(6)
C25 C24 N6 C23 -148.2(6)
C25 C24 N6 Fe2 -34.7(6)
C35 C34 N6 C24 -143.0(5)
C35 C34 N6 C23 89.5(6)
C35 C34 N6 Fe2 -24.2(6)
C22 C23 N6 C24 79.0(6)
C22 C23 N6 C34 -154.0(5)
C22 C23 N6 Fe2 -37.2(6)
N8 C25 N7 C33 -0.4(8)
C24 C25 N7 C33 177.3(7)
N8 C25 N7 Fe2 -179.8(5)
C24 C25 N7 Fe2 -2.1(9)
C28 C33 N7 C25 0.9(8)
C32 C33 N7 C25 177.8(8)
C28 C33 N7 Fe2 180.0(5)
C32 C33 N7 Fe2 -3.1(12)
N7 C25 N8 C28 -0.1(9)
C24 C25 N8 C28 -177.8(7)
N7 C25 N8 C26 179.7(9)
C24 C25 N8 C26 2.1(14)
C29 C28 N8 C25 -179.7(9)
C33 C28 N8 C25 0.6(9)
C29 C28 N8 C26 0.4(15)
C33 C28 N8 C26 -179.2(9)
C27A C26 N8 C25 -86.9(16)
C27B C26 N8 C25 -99.3(13)
C27A C26 N8 C28 92.9(15)
C27B C26 N8 C28 80.5(13)
N10 C35 N9 C43 -0.4(7)
C34 C35 N9 C43 179.4(6)
N10 C35 N9 Fe2 -176.8(4)
C34 C35 N9 Fe2 3.0(8)
C42 C43 N9 C35 -179.5(7)
C38 C43 N9 C35 1.4(7)
C42 C43 N9 Fe2 -4.2(11)
C38 C43 N9 Fe2 176.7(5)
N9 C35 N10 C38 -0.8(7)
C34 C35 N10 C38 179.4(6)
N9 C35 N10 C36 176.0(6)
C34 C35 N10 C36 -3.8(10)
C39 C38 N10 C35 -179.2(7)
C43 C38 N10 C35 1.6(7)
C39 C38 N10 C36 3.9(11)
C43 C38 N10 C36 -175.3(6)
C37 C36 N10 C35 -74.0(9)
C37 C36 N10 C38 102.2(9)
C45 C44 N11 C54 -79.2(6)
C45 C44 N11 C64 151.6(5)
C45 C44 N11 Fe4 39.8(6)
C55 C54 N11 C44 130.5(5)
C55 C54 N11 C64 -99.8(6)
C55 C54 N11 Fe4 13.7(6)
C65 C64 N11 C44 -152.6(5)
C65 C64 N11 C54 78.6(6)
C65 C64 N11 Fe4 -39.0(5)
N13 C55 N12 C63 -0.5(6)
C54 C55 N12 C63 -179.2(5)
N13 C55 N12 Fe4 -178.2(4)
C54 C55 N12 Fe4 3.1(7)
C58 C63 N12 C55 1.0(6)
C62 C63 N12 C55 -179.5(6)
C58 C63 N12 Fe4 178.1(4)
C62 C63 N12 Fe4 -2.3(10)
N12 C55 N13 C58 -0.2(7)
C54 C55 N13 C58 178.5(5)
N12 C55 N13 C56 176.0(5)
C54 C55 N13 C56 -5.3(9)
C63 C58 N13 C55 0.8(6)
C59 C58 N13 C55 179.6(6)
C63 C58 N13 C56 -175.6(5)
C59 C58 N13 C56 3.2(10)
C57 C56 N13 C55 -106.3(7)
C57 C56 N13 C58 69.2(8)
N15 C45 N14 C48 -0.7(7)
C44 C45 N14 C48 177.2(6)
N15 C45 N14 C46 -175.2(6)
C44 C45 N14 C46 2.7(10)
C49 C48 N14 C45 -178.6(7)
C53 C48 N14 C45 0.8(7)
C49 C48 N14 C46 -3.8(11)
C53 C48 N14 C46 175.6(6)
C47 C46 N14 C45 88.5(9)
C47 C46 N14 C48 -85.1(9)
N14 C45 N15 C53 0.2(7)
C44 C45 N15 C53 -177.8(5)
N14 C45 N15 Fe4 179.2(4)
C44 C45 N15 Fe4 1.2(7)
C52 C53 N15 C45 -179.5(6)
C48 C53 N15 C45 0.4(7)
C52 C53 N15 Fe4 1.8(10)
C48 C53 N15 Fe4 -178.3(5)
C65 C66 N16 C77 161.4(4)
C65 C66 N16 C67 -70.8(6)
C65 C66 N16 Fe5 46.8(4)
C78 C77 N16 C66 -144.3(5)
C78 C77 N16 C67 88.0(6)
C78 C77 N16 Fe5 -32.8(5)
C68 C67 N16 C66 118.9(5)
C68 C67 N16 C77 -113.2(5)
C68 C67 N16 Fe5 6.2(6)
N18 C68 N17 C71 0.2(7)
C67 C68 N17 C71 -178.2(6)
N18 C68 N17 C69 -168.9(6)
C67 C68 N17 C69 12.6(10)
C76 C71 N17 C68 0.6(7)
C72 C71 N17 C68 -179.8(7)
C76 C71 N17 C69 169.7(6)
C72 C71 N17 C69 -10.8(11)
C70 C69 N17 C68 76.6(8)
C70 C69 N17 C71 -90.4(8)
N17 C68 N18 C76 -1.0(7)
C67 C68 N18 C76 177.5(6)
N17 C68 N18 Fe5 179.9(4)
C67 C68 N18 Fe5 -1.6(8)
C75 C76 N18 C68 -177.8(7)
C71 C76 N18 C68 1.4(7)
C75 C76 N18 Fe5 1.1(11)
C71 C76 N18 Fe5 -179.8(5)
N20 C78 N19 C81 2.4(7)
C77 C78 N19 C81 -173.4(6)
N20 C78 N19 C79 171.1(6)
C77 C78 N19 C79 -4.7(10)
C82 C81 N19 C78 179.0(7)
C86 C81 N19 C78 -2.3(6)
C82 C81 N19 C79 9.7(11)
C86 C81 N19 C79 -171.6(5)
C80 C79 N19 C78 -93.4(8)
C80 C79 N19 C81 73.6(8)
N19 C78 N20 C86 -1.3(7)
C77 C78 N20 C86 174.6(5)
N19 C78 N20 Fe5 -172.3(4)
C77 C78 N20 Fe5 3.7(7)
C85 C86 N20 C78 179.6(6)
C81 C86 N20 C78 -0.2(6)
C85 C86 N20 Fe5 -12.2(10)
C81 C86 N20 Fe5 168.0(4)
O8 C87 N21 C88 4.0(10)
O8 C87 N21 C89 179.8(6)
O9 C90 N22 C92 4.4(11)
O9 C90 N22 C91 -176.3(7)
C23 C22 O1 Fe1 158.3(4)
C21 C22 O1 Fe1 38.2(6)
C23 C22 O1 Fe2 -38.4(6)
C21 C22 O1 Fe2 -158.5(4)
C66 C65 O7 Fe5 22.2(6)
C64 C65 O7 Fe5 143.6(4)
C66 C65 O7 Fe4 -169.4(4)
C64 C65 O7 Fe4 -48.0(5)
N21 C87 O8 Fe3 174.6(5)
N22 C90 O9 Fe5 -144.6(5)
C22 O1 Fe1 O2 169.1(4)
Fe2 O1 Fe1 O2 7.7(3)
C22 O1 Fe1 N5 -85.2(4)
Fe2 O1 Fe1 N5 113.4(3)
C22 O1 Fe1 N3 52.1(5)
Fe2 O1 Fe1 N3 -109.3(3)
C22 O1 Fe1 N1 -12.7(4)
Fe2 O1 Fe1 N1 -174.1(3)
Fe3 O2 Fe1 O1 -30.7(4)
Fe3 O2 Fe1 N5 -145.8(3)
Fe3 O2 Fe1 N3 102.2(3)
Fe3 O2 Fe1 N1 161.4(11)
C12 N5 Fe1 O1 83.1(5)
C20 N5 Fe1 O1 -96.2(6)
C12 N5 Fe1 O2 -164.3(5)
C20 N5 Fe1 O2 16.4(7)
C12 N5 Fe1 N3 -61.1(5)
C20 N5 Fe1 N3 119.6(6)
C12 N5 Fe1 N1 8.8(4)
C20 N5 Fe1 N1 -170.5(7)
C2 N3 Fe1 O1 -53.5(5)
C3 N3 Fe1 O1 121.2(6)
C2 N3 Fe1 O2 -174.3(4)
C3 N3 Fe1 O2 0.4(6)
C2 N3 Fe1 N5 84.1(5)
C3 N3 Fe1 N5 -101.2(6)
C2 N3 Fe1 N1 13.2(4)
C3 N3 Fe1 N1 -172.0(7)
C1 N1 Fe1 O1 106.4(4)
C21 N1 Fe1 O1 -15.3(4)
C11 N1 Fe1 O1 -132.8(4)
C1 N1 Fe1 O2 -85.3(13)
C21 N1 Fe1 O2 153.0(12)
C11 N1 Fe1 O2 35.4(15)
C1 N1 Fe1 N5 -139.3(4)
C21 N1 Fe1 N5 99.0(4)
C11 N1 Fe1 N5 -18.6(4)
C1 N1 Fe1 N3 -24.5(4)
C21 N1 Fe1 N3 -146.2(4)
C11 N1 Fe1 N3 96.2(4)
C22 O1 Fe2 O3 -173.3(4)
Fe1 O1 Fe2 O3 -11.9(3)
C22 O1 Fe2 N9 84.8(4)
Fe1 O1 Fe2 N9 -113.8(3)
C22 O1 Fe2 N7 -50.0(5)
Fe1 O1 Fe2 N7 111.5(3)
C22 O1 Fe2 N6 13.1(4)
Fe1 O1 Fe2 N6 174.5(3)
Fe3 O3 Fe2 O1 42.8(3)
Fe3 O3 Fe2 N9 155.1(3)
Fe3 O3 Fe2 N7 -94.1(3)
Fe3 O3 Fe2 N6 179(67)
C35 N9 Fe2 O1 -87.3(5)
C43 N9 Fe2 O1 97.7(6)
C35 N9 Fe2 O3 163.2(4)
C43 N9 Fe2 O3 -11.8(6)
C35 N9 Fe2 N7 56.2(5)
C43 N9 Fe2 N7 -118.8(6)
C35 N9 Fe2 N6 -13.0(4)
C43 N9 Fe2 N6 172.0(6)
C25 N7 Fe2 O1 50.9(6)
C33 N7 Fe2 O1 -128.2(6)
C25 N7 Fe2 O3 175.1(5)
C33 N7 Fe2 O3 -4.0(7)
C25 N7 Fe2 N9 -84.3(5)
C33 N7 Fe2 N9 96.7(7)
C25 N7 Fe2 N6 -14.4(5)
C33 N7 Fe2 N6 166.6(7)
C24 N6 Fe2 O1 -105.1(4)
C34 N6 Fe2 O1 133.7(4)
C23 N6 Fe2 O1 14.3(4)
C24 N6 Fe2 O3 117.2(11)
C34 N6 Fe2 O3 -4.0(14)
C23 N6 Fe2 O3 -123.3(11)
C24 N6 Fe2 N9 141.7(4)
C34 N6 Fe2 N9 20.5(4)
C23 N6 Fe2 N9 -98.9(4)
C24 N6 Fe2 N7 27.9(4)
C34 N6 Fe2 N7 -93.3(4)
C23 N6 Fe2 N7 147.4(4)
Fe5 O6 Fe3 O3 -151.8(3)
Fe5 O6 Fe3 O4 24.0(4)
Fe5 O6 Fe3 O5 -58.4(3)
Fe5 O6 Fe3 O2 113.2(3)
Fe5 O6 Fe3 O8 158.4(16)
Fe2 O3 Fe3 O6 -151.2(3)
Fe2 O3 Fe3 O4 43.6(8)
Fe2 O3 Fe3 O5 111.1(3)
Fe2 O3 Fe3 O2 -54.1(3)
Fe2 O3 Fe3 O8 24.4(3)
Fe4 O4 Fe3 O6 -76.83(18)
Fe4 O4 Fe3 O3 88.4(6)
Fe4 O4 Fe3 O5 19.38(16)
Fe4 O4 Fe3 O2 -173.09(17)
Fe4 O4 Fe3 O8 107.18(16)
Fe4 O5 Fe3 O6 75.95(19)
Fe4 O5 Fe3 O3 174.81(18)
Fe4 O5 Fe3 O4 -20.59(17)
Fe4 O5 Fe3 O2 -72.2(7)
Fe4 O5 Fe3 O8 -107.41(18)
Fe1 O2 Fe3 O6 145.8(3)
Fe1 O2 Fe3 O3 46.8(3)
Fe1 O2 Fe3 O4 -116.9(3)
Fe1 O2 Fe3 O5 -66.0(8)
Fe1 O2 Fe3 O8 -30.2(3)
C87 O8 Fe3 O6 -131.8(17)
C87 O8 Fe3 O3 177.6(5)
C87 O8 Fe3 O4 3.0(4)
C87 O8 Fe3 O5 84.7(5)
C87 O8 Fe3 O2 -86.0(5)
C65 O7 Fe4 O5 -155.7(3)
Fe5 O7 Fe4 O5 12.4(3)
C65 O7 Fe4 N12 -55.5(4)
Fe5 O7 Fe4 N12 112.6(3)
C65 O7 Fe4 N15 51.2(5)
Fe5 O7 Fe4 N15 -140.7(3)
C65 O7 Fe4 O4 132.6(4)
Fe5 O7 Fe4 O4 -59.3(2)
C65 O7 Fe4 N11 19.5(4)
Fe5 O7 Fe4 N11 -172.4(3)
Fe3 O5 Fe4 O7 -60.3(2)
Fe3 O5 Fe4 N12 -157.91(18)
Fe3 O5 Fe4 N15 105.5(2)
Fe3 O5 Fe4 O4 19.02(16)
Fe3 O5 Fe4 N11 160.8(12)
C55 N12 Fe4 O7 81.1(4)
C63 N12 Fe4 O7 -95.8(5)
C55 N12 Fe4 O5 -171.2(4)
C63 N12 Fe4 O5 11.9(6)
C55 N12 Fe4 N15 -68.3(4)
C63 N12 Fe4 N15 114.8(5)
C55 N12 Fe4 O4 167.4(10)
C63 N12 Fe4 O4 -9.5(16)
C55 N12 Fe4 N11 4.0(4)
C63 N12 Fe4 N11 -172.9(6)
C45 N15 Fe4 O7 -15.5(6)
C53 N15 Fe4 O7 163.0(5)
C45 N15 Fe4 O5 -169.2(4)
C53 N15 Fe4 O5 9.3(6)
C45 N15 Fe4 N12 91.2(4)
C53 N15 Fe4 N12 -90.3(6)
C45 N15 Fe4 O4 -95.5(4)
C53 N15 Fe4 O4 83.0(6)
C45 N15 Fe4 N11 16.9(4)
C53 N15 Fe4 N11 -164.6(6)
Fe3 O4 Fe4 O7 90.21(18)
Fe3 O4 Fe4 O5 -18.86(16)
Fe3 O4 Fe4 N12 3.2(13)
Fe3 O4 Fe4 N15 -121.3(2)
Fe3 O4 Fe4 N11 165.91(16)
C44 N11 Fe4 O7 131.7(4)
C54 N11 Fe4 O7 -107.7(4)
C64 N11 Fe4 O7 12.3(3)
C44 N11 Fe4 O5 -88.3(13)
C54 N11 Fe4 O5 32.3(15)
C64 N11 Fe4 O5 152.3(12)
C44 N11 Fe4 N12 -130.5(4)
C54 N11 Fe4 N12 -9.9(4)
C64 N11 Fe4 N12 110.1(3)
C44 N11 Fe4 N15 -31.5(4)
C54 N11 Fe4 N15 89.1(4)
C64 N11 Fe4 N15 -150.9(4)
C44 N11 Fe4 O4 52.0(4)
C54 N11 Fe4 O4 172.6(3)
C64 N11 Fe4 O4 -67.5(3)
Fe3 O6 Fe5 O7 9.4(4)
Fe3 O6 Fe5 N18 105.2(3)
Fe3 O6 Fe5 O9 -84.8(3)
Fe3 O6 Fe5 N20 -165.3(3)
Fe3 O6 Fe5 N16 50(9)
C65 O7 Fe5 O6 -177.3(4)
Fe4 O7 Fe5 O6 15.5(3)
C65 O7 Fe5 N18 79.4(4)
Fe4 O7 Fe5 N18 -87.9(3)
C65 O7 Fe5 O9 -78.3(4)
Fe4 O7 Fe5 O9 114.5(2)
C65 O7 Fe5 N20 -7.7(6)
Fe4 O7 Fe5 N20 -174.9(3)
C65 O7 Fe5 N16 3.6(4)
Fe4 O7 Fe5 N16 -163.7(3)
C68 N18 Fe5 O6 -175.1(4)
C76 N18 Fe5 O6 6.2(6)
C68 N18 Fe5 O7 -72.0(5)
C76 N18 Fe5 O7 109.3(6)
C68 N18 Fe5 O9 31.0(8)
C76 N18 Fe5 O9 -147.7(5)
C68 N18 Fe5 N20 78.9(5)
C76 N18 Fe5 N20 -99.8(6)
C68 N18 Fe5 N16 3.9(4)
C76 N18 Fe5 N16 -174.8(6)
C90 O9 Fe5 O6 11.3(5)
C90 O9 Fe5 O7 -91.3(5)
C90 O9 Fe5 N18 165.6(5)
C90 O9 Fe5 N20 116.5(5)
C90 O9 Fe5 N16 -167.8(5)
C78 N20 Fe5 O6 163.4(4)
C86 N20 Fe5 O6 -3.9(6)
C78 N20 Fe5 O7 -6.0(7)
C86 N20 Fe5 O7 -173.3(5)
C78 N20 Fe5 N18 -94.8(4)
C86 N20 Fe5 N18 97.9(6)
C78 N20 Fe5 O9 68.0(4)
C86 N20 Fe5 O9 -99.3(6)
C78 N20 Fe5 N16 -17.3(4)
C86 N20 Fe5 N16 175.4(6)
C66 N16 Fe5 O6 -70(9)
C77 N16 Fe5 O6 172(9)
C67 N16 Fe5 O6 49(9)
C66 N16 Fe5 O7 -28.4(3)
C77 N16 Fe5 O7 -146.9(4)
C67 N16 Fe5 O7 90.7(4)
C66 N16 Fe5 N18 -124.6(4)
C77 N16 Fe5 N18 116.9(4)
C67 N16 Fe5 N18 -5.5(4)
C66 N16 Fe5 O9 65.7(3)
C77 N16 Fe5 O9 -52.8(4)
C67 N16 Fe5 O9 -175.2(4)
C66 N16 Fe5 N20 146.0(4)
C77 N16 Fe5 N20 27.5(4)
C67 N16 Fe5 N20 -94.9(4)
O10 C95 N23 C94 -10(2)
O10 C95 N23 C93 -177.8(14)
O11 C98 N24 C97 -178.1(8)
O11 C98 N24 C96 0.9(13)
C99B C1A O12B C1C -170(2)
C1B C1C O12B C1A -142(2)
C99A C100 O12A C101 153(3)
C102 C101 O12A C100 -80(4)
